data_7713208
loop_
_publ_author_name
'Kapurwan, Sandhya'
'Sahu, Pradip Kumar Kumar'
'Raizada, Mukul'
'Kharel, Ranjan'
'Konar, Sanjit'

_publ_section_title
;
 [\a-AsW9O33]9- bridged hexagonal cluster of Ln (III) showing field
 induced SMM behavior: an experimental and theoretical insight
;
_journal_name_full 'Dalton Transactions'
_journal_paper_doi 10.1039/D3DT00406F
_journal_year 2023
_chemical_formula_moiety 'As6 Cs15 K21 O216 Tb6 W54'
_chemical_formula_sum 'As6 Cs15 K21 O216 Tb6 W54'
_chemical_formula_weight 17601.69
_space_group_crystal_system trigonal
_space_group_IT_number 147
_space_group_name_Hall '-P 3'
_space_group_name_H-M_alt 'P -3'
_audit_creation_date 2022-07-26
_audit_creation_method
;
Olex2 1.3-alpha
(compiled 2020.11.12 svn.r5f609507 for OlexSys, GUI svn.r6272)
;
_audit_update_record
;
2022-07-26 deposited with the CCDC.	2023-05-26 downloaded from the CCDC.
;
_cell_angle_alpha 90
_cell_angle_beta 90
_cell_angle_gamma 120
_cell_formula_units_Z 1
_cell_length_a 23.461(2)
_cell_length_b 23.461(2)
_cell_length_c 14.730(2)
_cell_measurement_reflns_used 9895
_cell_measurement_temperature 120(2)
_cell_measurement_theta_max 23.81
_cell_measurement_theta_min 2.22
_cell_volume 7021.4(13)
_computing_molecular_graphics 'Olex2 1.3-alpha (Dolomanov et al., 2009)'
_computing_publication_material 'Olex2 1.3-alpha (Dolomanov et al., 2009)'
_computing_structure_refinement 'SHELXL 2018/3 (Sheldrick, 2015)'
_computing_structure_solution 'SHELXT 2014/5 (Sheldrick, 2014)'
_diffrn_ambient_temperature 120.0
_diffrn_measured_fraction_theta_full 0.999
_diffrn_measured_fraction_theta_max 0.999
_diffrn_measurement_device_type 'Bruker APEX-II CCD'
_diffrn_measurement_method '\f and \w scans'
_diffrn_radiation_type MoK\a
_diffrn_radiation_wavelength 0.71073
_diffrn_reflns_av_R_equivalents 0.1570
_diffrn_reflns_av_unetI/netI 0.0739
_diffrn_reflns_Laue_measured_fraction_full 0.999
_diffrn_reflns_Laue_measured_fraction_max 0.999
_diffrn_reflns_limit_h_max 27
_diffrn_reflns_limit_h_min -27
_diffrn_reflns_limit_k_max 27
_diffrn_reflns_limit_k_min -27
_diffrn_reflns_limit_l_max 17
_diffrn_reflns_limit_l_min -17
_diffrn_reflns_number 85910
_diffrn_reflns_point_group_measured_fraction_full 0.999
_diffrn_reflns_point_group_measured_fraction_max 0.999
_diffrn_reflns_theta_full 24.451
_diffrn_reflns_theta_max 24.451
_diffrn_reflns_theta_min 1.736
_exptl_absorpt_coefficient_mu 26.516
_exptl_absorpt_correction_type none
_exptl_crystal_colour colourless
_exptl_crystal_density_diffrn 4.163
_exptl_crystal_description block
_exptl_crystal_F_000 7536
_exptl_crystal_size_max .1
_exptl_crystal_size_mid .08
_exptl_crystal_size_min .05
_refine_diff_density_max 6.771
_refine_diff_density_min -4.196
_refine_diff_density_rms 0.758
_refine_ls_extinction_method none
_refine_ls_goodness_of_fit_ref 1.091
_refine_ls_hydrogen_treatment undef
_refine_ls_matrix_type full
_refine_ls_number_parameters 300
_refine_ls_number_reflns 7736
_refine_ls_number_restraints 0
_refine_ls_restrained_S_all 1.091
_refine_ls_R_factor_all 0.1501
_refine_ls_R_factor_gt 0.0849
_refine_ls_shift/su_max 0.000
_refine_ls_shift/su_mean 0.000
_refine_ls_structure_factor_coef Fsqd
_refine_ls_weighting_details 'w=1/[\s^2^(Fo^2^)+(0.0718P)^2^+2028.7662P] where P=(Fo^2^+2Fc^2^)/3'
_refine_ls_weighting_scheme calc
_refine_ls_wR_factor_gt 0.1993
_refine_ls_wR_factor_ref 0.2624
_reflns_Friedel_coverage 0.000
_reflns_number_gt 4825
_reflns_number_total 7736
_reflns_threshold_expression 'I > 2\s(I)'
_cod_data_source_file d3dt00406f2.cif
_cod_data_source_block Tb
_cod_original_cell_volume 7021.8(16)
_cod_database_code 7713208
_shelx_shelxl_version_number 2018/3
_shelx_space_group_comment
;
The symmetry employed for this shelxl refinement is uniquely defined
by the following loop, which should always be used as a source of
symmetry information in preference to the above space-group names.
They are only intended as comments.
;
_olex2_refinement_description
;
1. Shared sites
{K6, K1}
2. Others
 Fixed Sof: Cs3(0.5) K4(0.5) K6(0.5) K1(0.3333)
;
_olex2_submission_special_instructions 'No special instructions were received'

loop_
_space_group_symop_operation_xyz
'x, y, z'
'-y, x-y, z'
'-x+y, -x, z'
'-x, -y, -z'
'y, -x+y, -z'
'x-y, x, -z'

loop_
_atom_site_label
_atom_site_type_symbol
_atom_site_fract_x
_atom_site_fract_y
_atom_site_fract_z
_atom_site_U_iso_or_equiv
_atom_site_adp_type
_atom_site_occupancy
_atom_site_site_symmetry_order
_atom_site_calc_flag
_atom_site_refinement_flags_posn
_atom_site_refinement_flags_adp
_atom_site_refinement_flags_occupancy
_atom_site_disorder_assembly
_atom_site_disorder_group
W8 W 0.86108(7) 0.06478(7) 0.41508(13) 0.0312(4) Uani 1 1 d . . . . .
W7 W 0.74220(8) 0.09154(8) 0.55258(14) 0.0340(5) Uani 1 1 d . . . . .
W6 W 0.61807(8) 0.09735(8) 0.45036(15) 0.0407(5) Uani 1 1 d . . . . .
W9 W 0.89500(8) 0.20091(8) 0.28251(14) 0.0364(5) Uani 1 1 d . . . . .
W5 W 0.77399(8) 0.22601(8) 0.42078(15) 0.0378(5) Uani 1 1 d . . . . .
W2 W 0.84329(9) 0.04911(9) 0.19018(15) 0.0417(5) Uani 1 1 d . . . . .
Tb1 Tb 0.68812(9) -0.09391(9) 0.48246(17) 0.0353(6) Uani 1 1 d . . . . .
W4 W 0.75554(10) 0.20656(10) 0.17003(18) 0.0528(6) Uani 1 1 d . . . . .
W3 W 0.59943(10) 0.07798(11) 0.20471(18) 0.0545(6) Uani 1 1 d . . . . .
W1 W 0.70584(10) 0.05381(11) 0.08254(17) 0.0532(6) Uani 1 1 d . . . . .
As1 As 0.71924(19) 0.0569(2) 0.3172(3) 0.0303(10) Uani 1 1 d . . . . .
O13 O 0.9192(13) 0.0605(13) 0.4848(18) 0.027(6) Uiso 1 1 d . . . . .
O10 O 0.9202(13) 0.1658(13) 0.3885(18) 0.029(6) Uiso 1 1 d . . . . .
O14 O 0.8282(14) 0.1034(14) 0.504(2) 0.037(7) Uiso 1 1 d . . . . .
O6 O 0.7210(14) 0.1095(14) 0.4013(19) 0.035(7) Uiso 1 1 d . . . . .
O3 O 0.8575(13) 0.2294(13) 0.3833(18) 0.031(6) Uiso 1 1 d . . . . .
O20 O 0.6844(13) -0.1141(13) 0.3212(18) 0.030(6) Uiso 1 1 d . . . . .
O11 O 0.8066(16) 0.0897(16) 0.304(2) 0.046(8) Uiso 1 1 d . . . . .
O4 O 0.7934(14) 0.1933(14) 0.5300(19) 0.035(7) Uiso 1 1 d . . . . .
O16 O 0.7627(15) 0.0983(15) 0.669(2) 0.040(7) Uiso 1 1 d . . . . .
O19 O 0.5879(15) -0.0947(15) 0.433(2) 0.040(7) Uiso 1 1 d . . . . .
O27 O 0.7063(15) 0.0964(15) 0.220(2) 0.042(7) Uiso 1 1 d . . . . .
O33 O 0.785(2) 0.283(2) 0.122(3) 0.067(11) Uiso 1 1 d . . . . .
O1 O 0.8083(17) 0.3087(17) 0.453(2) 0.053(9) Uiso 1 1 d . . . . .
O22 O 0.5559(17) 0.1074(17) 0.498(2) 0.052(9) Uiso 1 1 d . . . . .
O8 O 0.9641(14) 0.2766(14) 0.2662(19) 0.036(7) Uiso 1 1 d . . . . .
O17 O 0.6636(15) 0.0964(15) 0.563(2) 0.040(7) Uiso 1 1 d . . . . .
O23 O 0.6094(16) 0.1140(16) 0.328(2) 0.047(8) Uiso 1 1 d . . . . .
O28 O 0.7947(15) 0.0739(15) 0.114(2) 0.043(8) Uiso 1 1 d . . . . .
O37 O 0.7778(18) -0.0314(18) 0.210(2) 0.057(9) Uiso 1 1 d . . . . .
O29 O 0.7528(17) 0.1510(17) 0.082(2) 0.053(9) Uiso 1 1 d . . . . .
O7 O 0.8373(17) 0.2092(17) 0.204(2) 0.053(9) Uiso 1 1 d . . . . .
O24 O 0.6641(17) 0.1739(17) 0.182(2) 0.053(9) Uiso 1 1 d . . . . .
O5 O 0.6861(15) 0.1956(15) 0.461(2) 0.042(8) Uiso 1 1 d . . . . .
O2 O 0.7565(17) 0.2272(17) 0.301(2) 0.056(9) Uiso 1 1 d . . . . .
O31 O 0.6692(18) -0.0257(18) 0.129(2) 0.060(10) Uiso 1 1 d . . . . .
O18 O 0.7011(14) 0.0051(15) 0.526(2) 0.038(7) Uiso 1 1 d . . . . .
O21 O 0.5812(15) 0.0107(15) 0.439(2) 0.042(7) Uiso 1 1 d . . . . .
O15 O 0.7898(14) -0.0128(14) 0.4247(19) 0.033(7) Uiso 1 1 d . . . . .
O9 O 0.9109(15) 0.1498(15) 0.201(2) 0.040(7) Uiso 1 1 d . . . . .
O12 O 0.8893(16) 0.0496(16) 0.304(2) 0.045(8) Uiso 1 1 d . . . . .
O30 O 0.705(2) 0.039(2) -0.034(3) 0.071(11) Uiso 1 1 d . . . . .
O26 O 0.628(2) 0.064(2) 0.093(3) 0.078(12) Uiso 1 1 d . . . . .
O34 O 0.5673(19) -0.0011(19) 0.245(3) 0.063(10) Uiso 1 1 d . . . . .
O25 O 0.533(2) 0.084(2) 0.173(3) 0.070(11) Uiso 1 1 d . . . . .
O32 O 0.8923(19) 0.0381(19) 0.106(3) 0.062(10) Uiso 1 1 d . . . . .
O35 O 0.5863(17) -0.0747(18) -0.073(2) 0.055(9) Uiso 1 1 d . . . . .
Cs2 Cs 0.95171(16) 0.39151(15) 0.3538(3) 0.0587(10) Uani 1 1 d . . . . .
Cs1 Cs 0.88104(16) 0.04748(15) 0.6834(3) 0.0569(9) Uani 1 1 d . . . . .
Cs3 Cs 0.6905(4) -0.1015(4) -0.0176(6) 0.073(2) Uiso 0.5 1 d . . P A 1
K2 K 1.000000 0.000000 0.500000 0.043(7) Uani 1 6 d S T P . .
K4 K 0.7221(10) -0.1013(10) 0.0170(14) 0.038(4) Uiso 0.5 1 d . . P A 2
K3 K 0.6216(5) 0.2523(5) 0.2999(9) 0.054(3) Uani 1 1 d . . . . .
K5 K 0.5719(7) -0.1201(8) 0.2308(12) 0.083(4) Uani 1 1 d . . . . .
K6 K 0.7436(11) 0.3642(11) 0.5283(15) 0.061(8) Uiso 0.5 1 d . . P B 3
K1 K 0.7436(11) 0.3642(11) 0.5283(15) 0.25(7) Uani 0.3333 1 d . . P B 4

loop_
_atom_site_aniso_label
_atom_site_aniso_U_11
_atom_site_aniso_U_22
_atom_site_aniso_U_33
_atom_site_aniso_U_23
_atom_site_aniso_U_13
_atom_site_aniso_U_12
W8 0.0146(8) 0.0144(8) 0.0650(13) -0.0008(7) -0.0004(7) 0.0075(6)
W7 0.0170(8) 0.0158(8) 0.0695(13) -0.0016(8) 0.0015(8) 0.0084(7)
W6 0.0153(8) 0.0219(9) 0.0866(16) 0.0055(9) 0.0029(9) 0.0106(7)
W9 0.0195(8) 0.0215(9) 0.0663(13) 0.0063(8) 0.0036(8) 0.0089(7)
W5 0.0168(8) 0.0162(8) 0.0817(15) 0.0033(8) 0.0014(8) 0.0091(7)
W2 0.0293(10) 0.0280(9) 0.0674(14) 0.0013(9) 0.0062(9) 0.0140(8)
Tb1 0.0160(9) 0.0151(9) 0.0737(16) 0.0010(9) 0.0001(9) 0.0069(8)
W4 0.0322(10) 0.0362(11) 0.0905(18) 0.0155(11) 0.0016(10) 0.0175(9)
W3 0.0255(10) 0.0431(12) 0.0909(18) 0.0106(11) -0.0058(10) 0.0143(9)
W1 0.0355(11) 0.0451(12) 0.0713(16) 0.0070(11) -0.0018(10) 0.0144(10)
As1 0.018(2) 0.024(2) 0.049(3) -0.0002(19) -0.0027(18) 0.0116(17)
Cs2 0.0432(18) 0.0332(16) 0.106(3) 0.0051(17) 0.0040(18) 0.0240(15)
Cs1 0.0411(18) 0.0313(16) 0.085(3) -0.0063(16) -0.0015(16) 0.0084(14)
K2 0.011(6) 0.011(6) 0.11(2) 0.000 0.000 0.006(3)
K3 0.034(6) 0.034(5) 0.108(10) 0.015(6) 0.022(6) 0.027(5)
K5 0.055(8) 0.072(9) 0.119(13) 0.007(9) -0.010(8) 0.031(7)
K1 0.25(14) 0.25(15) 0.25(14) 0.00(11) 0.00(10) 0.12(12)

loop_
_atom_type_symbol
_atom_type_description
_atom_type_scat_dispersion_real
_atom_type_scat_dispersion_imag
_atom_type_scat_source
As As 0.0499 2.0058 'International Tables Vol C Tables 4.2.6.8 and 6.1.1.4'
Cs Cs -0.3680 2.1192 'International Tables Vol C Tables 4.2.6.8 and 6.1.1.4'
K K 0.2009 0.2494 'International Tables Vol C Tables 4.2.6.8 and 6.1.1.4'
O O 0.0106 0.0060 'International Tables Vol C Tables 4.2.6.8 and 6.1.1.4'
Tb Tb -0.1723 4.1537 'International Tables Vol C Tables 4.2.6.8 and 6.1.1.4'
W W -0.8490 6.8722 'International Tables Vol C Tables 4.2.6.8 and 6.1.1.4'

loop_
_geom_angle_atom_site_label_1
_geom_angle_atom_site_label_2
_geom_angle_atom_site_label_3
_geom_angle
_geom_angle_site_symmetry_1
_geom_angle_site_symmetry_3
_geom_angle_publ_flag
Tb1 W8 Cs1 82.47(7) 5_666 5_666 ?
Tb1 W8 Cs1 72.11(7) 5_666 . ?
Tb1 W8 Cs1 170.36(7) 5_666 6_546 ?
O13 W8 Tb1 87.9(8) . 5_666 ?
O13 W8 O10 94.6(11) . . ?
O13 W8 O14 97.5(12) . . ?
O13 W8 O11 166.0(12) . . ?
O13 W8 O15 105.0(12) . . ?
O13 W8 O12 98.2(13) . . ?
O13 W8 Cs1 82.5(8) . 6_546 ?
O13 W8 Cs1 44.3(9) . . ?
O13 W8 Cs1 66.5(9) . 5_666 ?
O10 W8 Tb1 40.5(7) . 5_666 ?
O10 W8 O11 73.8(11) . . ?
O10 W8 Cs1 104.6(7) . . ?
O10 W8 Cs1 50.3(7) . 5_666 ?
O10 W8 Cs1 139.1(7) . 6_546 ?
O14 W8 Tb1 39.7(8) . 5_666 ?
O14 W8 O10 78.1(11) . . ?
O14 W8 O11 87.9(12) . . ?
O14 W8 Cs1 121.7(9) . 5_666 ?
O14 W8 Cs1 58.7(9) . . ?
O14 W8 Cs1 142.8(9) . 6_546 ?
O11 W8 Tb1 88.1(8) . 5_666 ?
O11 W8 Cs1 99.6(8) . 5_666 ?
O11 W8 Cs1 100.9(8) . 6_546 ?
O11 W8 Cs1 145.4(8) . . ?
O15 W8 Tb1 131.6(9) . 5_666 ?
O15 W8 O10 159.1(12) . . ?
O15 W8 O14 92.0(12) . . ?
O15 W8 O11 87.7(12) . . ?
O15 W8 O12 96.8(13) . . ?
O15 W8 Cs1 145.6(9) . 5_666 ?
O15 W8 Cs1 85.1(9) . . ?
O15 W8 Cs1 53.0(9) . 6_546 ?
O12 W8 Tb1 127.9(10) . 5_666 ?
O12 W8 O10 87.4(12) . . ?
O12 W8 O14 159.4(13) . . ?
O12 W8 O11 73.8(13) . . ?
O12 W8 Cs1 53.1(10) . 6_546 ?
O12 W8 Cs1 140.6(10) . . ?
O12 W8 Cs1 54.4(10) . 5_666 ?
Cs1 W8 Cs1 92.65(10) 5_666 6_546 ?
Cs1 W8 Cs1 105.35(9) . 5_666 ?
Cs1 W8 Cs1 101.42(9) . 6_546 ?
Tb1 W7 Cs2 168.80(9) 5_666 6_546 ?
Tb1 W7 Cs1 68.42(6) 5_666 . ?
O14 W7 Tb1 40.5(8) . 5_666 ?
O14 W7 O6 85.9(11) . . ?
O14 W7 O4 79.8(11) . . ?
O14 W7 Cs2 142.6(8) . 6_546 ?
O14 W7 Cs1 51.0(8) . . ?
O6 W7 Tb1 87.1(7) . 5_666 ?
O6 W7 Cs2 103.4(7) . 6_546 ?
O6 W7 Cs1 135.3(7) . . ?
O4 W7 Tb1 41.9(8) . 5_666 ?
O4 W7 O6 72.5(10) . . ?
O4 W7 Cs2 137.6(8) . 6_546 ?
O4 W7 Cs1 105.8(8) . . ?
O16 W7 Tb1 86.2(10) . 5_666 ?
O16 W7 O14 96.9(13) . . ?
O16 W7 O6 166.0(12) . . ?
O16 W7 O4 94.4(13) . . ?
O16 W7 O17 98.5(13) . . ?
O16 W7 O18 106.2(14) . . ?
O16 W7 Cs2 82.7(10) . 6_546 ?
O16 W7 Cs1 52.1(10) . . ?
O17 W7 Tb1 129.8(9) . 5_666 ?
O17 W7 O14 161.0(12) . . ?
O17 W7 O6 76.5(11) . . ?
O17 W7 O4 88.0(12) . . ?
O17 W7 Cs2 51.2(9) . 6_546 ?
O17 W7 Cs1 147.6(9) . . ?
O18 W7 Tb1 131.4(9) . 5_666 ?
O18 W7 O14 90.9(12) . . ?
O18 W7 O6 87.4(12) . . ?
O18 W7 O4 158.3(12) . . ?
O18 W7 O17 95.4(13) . . ?
O18 W7 Cs2 54.2(9) . 6_546 ?
O18 W7 Cs1 82.5(9) . . ?
Cs2 W7 Cs1 105.39(8) 6_546 . ?
O6 W6 Cs2 140.6(7) . 3_665 ?
O6 W6 Cs2 101.7(7) . 6_546 ?
O6 W6 K6 116.4(8) . 3_665 ?
O22 W6 O6 165.8(13) . . ?
O22 W6 O17 99.1(14) . . ?
O22 W6 O23 100.1(15) . . ?
O22 W6 O5 92.9(14) . . ?
O22 W6 O21 103.4(15) . . ?
O22 W6 Cs2 50.0(11) . 3_665 ?
O22 W6 Cs2 83.0(11) . 6_546 ?
O22 W6 K6 50.2(12) . 3_665 ?
O17 W6 O6 74.7(11) . . ?
O17 W6 O5 80.2(12) . . ?
O17 W6 Cs2 50.5(9) . 6_546 ?
O17 W6 Cs2 142.0(9) . 3_665 ?
O17 W6 K6 90.8(9) . 3_665 ?
O23 W6 O6 83.9(12) . . ?
O23 W6 O17 157.2(13) . . ?
O23 W6 O5 86.7(13) . . ?
O23 W6 Cs2 144.5(10) . 6_546 ?
O23 W6 Cs2 60.8(10) . 3_665 ?
O23 W6 K6 92.1(10) . 3_665 ?
O5 W6 O6 73.6(11) . . ?
O5 W6 Cs2 117.6(9) . 3_665 ?
O5 W6 Cs2 128.6(9) . 6_546 ?
O5 W6 K6 42.8(9) . 3_665 ?
O21 W6 O6 89.6(12) . . ?
O21 W6 O17 91.1(13) . . ?
O21 W6 O23 96.3(14) . . ?
O21 W6 O5 162.6(13) . . ?
O21 W6 Cs2 49.3(10) . 6_546 ?
O21 W6 Cs2 78.3(10) . 3_665 ?
O21 W6 K6 153.4(10) . 3_665 ?
Cs2 W6 Cs2 98.38(8) 3_665 6_546 ?
K6 W6 Cs2 83.9(3) 3_665 3_665 ?
Tb1 W9 Cs2 69.88(7) 5_666 . ?
Tb1 W9 Cs1 82.97(7) 5_666 5_666 ?
Tb1 W9 Cs3 172.11(15) 5_666 5_665 ?
O10 W9 Tb1 41.0(8) . 5_666 ?
O10 W9 O3 80.0(11) . . ?
O10 W9 O11 73.8(11) . . ?
O10 W9 Cs2 104.4(8) . . ?
O10 W9 Cs1 49.4(8) . 5_666 ?
O10 W9 Cs3 143.0(8) . 5_665 ?
O3 W9 Tb1 40.9(8) . 5_666 ?
O3 W9 O11 88.9(11) . . ?
O3 W9 Cs2 53.5(8) . . ?
O3 W9 Cs1 123.4(8) . 5_666 ?
O3 W9 Cs3 136.9(8) . 5_665 ?
O11 W9 Tb1 88.2(8) . 5_666 ?
O11 W9 Cs2 141.2(8) . . ?
O11 W9 Cs1 97.8(8) . 5_666 ?
O11 W9 Cs3 99.5(8) . 5_665 ?
O8 W9 Tb1 92.5(10) . 5_666 ?
O8 W9 O10 102.4(12) . . ?
O8 W9 O3 96.0(12) . . ?
O8 W9 O11 173.3(12) . . ?
O8 W9 O7 99.4(14) . . ?
O8 W9 O9 100.7(13) . . ?
O8 W9 Cs2 44.6(10) . . ?
O8 W9 Cs1 75.7(10) . 5_666 ?
O8 W9 Cs3 80.1(10) . 5_665 ?
O7 W9 Tb1 128.6(11) . 5_666 ?
O7 W9 O10 156.0(13) . . ?
O7 W9 O3 88.0(13) . . ?
O7 W9 O11 85.3(13) . . ?
O7 W9 Cs2 84.5(11) . . ?
O7 W9 Cs1 148.4(11) . 5_666 ?
O7 W9 Cs3 51.2(11) . 5_665 ?
O9 W9 Tb1 133.4(9) . 5_666 ?
O9 W9 O10 92.4(12) . . ?
O9 W9 O3 162.9(12) . . ?
O9 W9 O11 74.2(12) . . ?
O9 W9 O7 93.2(14) . . ?
O9 W9 Cs2 143.6(9) . . ?
O9 W9 Cs1 58.1(9) . 5_666 ?
O9 W9 Cs3 51.5(9) . 5_665 ?
Cs1 W9 Cs2 110.21(8) 5_666 . ?
Cs3 W9 Cs2 102.73(15) 5_665 . ?
Cs3 W9 Cs1 97.44(15) 5_665 5_666 ?
Tb1 W5 Cs2 69.21(6) 5_666 . ?
Tb1 W5 K3 135.93(15) 5_666 2_655 ?
Tb1 W5 K6 114.0(3) 5_666 . ?
Tb1 W5 K1 114.0(3) 5_666 . ?
O6 W5 Tb1 87.4(7) . 5_666 ?
O6 W5 Cs2 138.3(7) . . ?
O6 W5 K3 132.7(7) . 2_655 ?
O6 W5 K6 141.1(8) . . ?
O6 W5 K1 141.1(8) . . ?
O3 W5 Tb1 40.4(8) . 5_666 ?
O3 W5 O6 87.2(10) . . ?
O3 W5 Cs2 52.5(8) . . ?
O3 W5 K3 113.1(8) . 2_655 ?
O3 W5 K6 130.4(8) . . ?
O3 W5 K1 130.4(8) . . ?
O4 W5 Tb1 41.3(8) . 5_666 ?
O4 W5 O6 74.7(11) . . ?
O4 W5 O3 79.9(12) . . ?
O4 W5 Cs2 104.1(9) . . ?
O4 W5 K3 147.8(9) . 2_655 ?
O4 W5 K6 99.6(9) . . ?
O4 W5 K1 99.6(9) . . ?
O1 W5 Tb1 91.1(11) . 5_666 ?
O1 W5 O6 170.8(13) . . ?
O1 W5 O3 97.6(14) . . ?
O1 W5 O4 98.2(14) . . ?
O1 W5 O5 98.2(15) . . ?
O1 W5 O2 103.3(16) . . ?
O1 W5 Cs2 48.7(11) . . ?
O1 W5 K3 52.2(11) . 2_655 ?
O1 W5 K6 33.0(12) . . ?
O1 W5 K1 33.0(12) . . ?
O5 W5 Tb1 132.4(9) . 5_666 ?
O5 W5 O6 76.3(12) . . ?
O5 W5 O3 162.8(12) . . ?
O5 W5 O4 91.1(13) . . ?
O5 W5 Cs2 144.6(9) . . ?
O5 W5 K3 82.2(9) . 2_655 ?
O5 W5 K6 65.2(10) . . ?
O5 W5 K1 65.2(10) . . ?
O2 W5 Tb1 127.5(11) . 5_666 ?
O2 W5 O6 84.7(13) . . ?
O2 W5 O3 87.4(14) . . ?
O2 W5 O4 156.2(14) . . ?
O2 W5 O5 95.5(15) . . ?
O2 W5 Cs2 83.3(11) . . ?
O2 W5 K3 55.9(11) . 2_655 ?
O2 W5 K6 103.9(12) . . ?
O2 W5 K1 103.9(12) . . ?
K3 W5 Cs2 67.89(15) 2_655 . ?
K6 W5 Cs2 80.7(3) . . ?
K6 W5 K3 49.1(4) . 2_655 ?
K1 W5 Cs2 80.7(3) . . ?
K1 W5 K3 49.1(4) . 2_655 ?
O11 W2 Cs1 101.9(8) . 6_546 ?
O11 W2 Cs3 95.1(8) . 5_665 ?
O11 W2 K4 124.4(9) . . ?
O11 W2 K4 107.2(9) . 5_665 ?
O28 W2 O11 84.1(12) . . ?
O28 W2 O9 86.1(13) . . ?
O28 W2 O12 155.3(13) . . ?
O28 W2 Cs1 141.6(10) . 6_546 ?
O28 W2 Cs3 47.5(10) . 5_665 ?
O28 W2 K4 68.4(10) . . ?
O28 W2 K4 48.5(10) . 5_665 ?
O37 W2 O11 90.9(14) . . ?
O37 W2 O28 95.3(15) . . ?
O37 W2 O9 163.4(14) . . ?
O37 W2 O12 92.6(15) . . ?
O37 W2 O32 103.8(17) . . ?
O37 W2 Cs1 47.3(12) . 6_546 ?
O37 W2 Cs3 141.1(12) . 5_665 ?
O37 W2 K4 135.3(12) . 5_665 ?
O37 W2 K4 47.9(12) . . ?
O9 W2 O11 72.8(12) . . ?
O9 W2 Cs1 132.1(8) . 6_546 ?
O9 W2 Cs3 46.6(8) . 5_665 ?
O9 W2 K4 55.7(9) . 5_665 ?
O9 W2 K4 145.4(9) . . ?
O12 W2 O11 72.4(12) . . ?
O12 W2 O9 79.9(12) . . ?
O12 W2 Cs1 54.3(9) . 6_546 ?
O12 W2 Cs3 125.9(9) . 5_665 ?
O12 W2 K4 131.6(10) . 5_665 ?
O12 W2 K4 131.7(10) . . ?
O32 W2 O11 164.5(15) . . ?
O32 W2 O28 99.2(15) . . ?
O32 W2 O9 92.2(15) . . ?
O32 W2 O12 101.6(15) . . ?
O32 W2 Cs1 85.0(12) . 6_546 ?
O32 W2 Cs3 76.7(12) . 5_665 ?
O32 W2 K4 65.7(12) . 5_665 ?
O32 W2 K4 70.4(12) . . ?
Cs3 W2 Cs1 161.30(15) 5_665 6_546 ?
K4 W2 K4 89.72(15) 5_665 . ?
W7 Tb1 W8 64.02(5) 6_546 6_546 ?
W9 Tb1 W8 59.44(6) 6_546 6_546 ?
W9 Tb1 W7 93.52(7) 6_546 6_546 ?
W9 Tb1 W5 65.41(6) 6_546 6_546 ?
W5 Tb1 W8 93.35(6) 6_546 6_546 ?
W5 Tb1 W7 58.85(5) 6_546 6_546 ?
O10 Tb1 W8 35.1(6) 6_546 6_546 ?
O10 Tb1 W7 93.3(6) 6_546 6_546 ?
O10 Tb1 W9 33.4(6) 6_546 6_546 ?
O10 Tb1 W5 93.3(6) 6_546 6_546 ?
O10 Tb1 O14 65.1(9) 6_546 6_546 ?
O10 Tb1 O20 140.6(9) 6_546 . ?
O10 Tb1 O4 110.8(9) 6_546 6_546 ?
O10 Tb1 O19 142.9(9) 6_546 . ?
O14 Tb1 W8 31.7(7) 6_546 6_546 ?
O14 Tb1 W7 33.4(7) 6_546 6_546 ?
O14 Tb1 W9 79.6(7) 6_546 6_546 ?
O14 Tb1 W5 80.1(7) 6_546 6_546 ?
O14 Tb1 O20 85.5(9) 6_546 . ?
O14 Tb1 O4 66.8(10) 6_546 6_546 ?
O14 Tb1 O19 136.9(10) 6_546 . ?
O3 Tb1 W8 80.9(7) 6_546 6_546 ?
O3 Tb1 W7 80.4(7) 6_546 6_546 ?
O3 Tb1 W9 33.7(7) 6_546 6_546 ?
O3 Tb1 W5 33.2(7) 6_546 6_546 ?
O3 Tb1 O10 65.6(9) 6_546 6_546 ?
O3 Tb1 O14 85.4(10) 6_546 6_546 ?
O3 Tb1 O20 140.7(9) 6_546 . ?
O3 Tb1 O4 63.8(9) 6_546 6_546 ?
O3 Tb1 O19 84.6(10) 6_546 . ?
O20 Tb1 W8 108.8(6) . 6_546 ?
O20 Tb1 W7 71.2(6) . 6_546 ?
O20 Tb1 W9 164.3(6) . 6_546 ?
O20 Tb1 W5 107.5(6) . 6_546 ?
O20 Tb1 O19 76.5(9) . . ?
O4 Tb1 W8 93.1(7) 6_546 6_546 ?
O4 Tb1 W7 35.4(7) 6_546 6_546 ?
O4 Tb1 W9 92.2(7) 6_546 6_546 ?
O4 Tb1 W5 31.9(7) 6_546 6_546 ?
O4 Tb1 O20 77.5(9) 6_546 . ?
O4 Tb1 O19 71.2(10) 6_546 . ?
O19 Tb1 W8 162.3(7) . 6_546 ?
O19 Tb1 W7 103.5(7) . 6_546 ?
O19 Tb1 W9 111.6(7) . 6_546 ?
O19 Tb1 W5 69.0(7) . 6_546 ?
O18 Tb1 W8 115.7(7) . 6_546 ?
O18 Tb1 W7 170.3(7) . 6_546 ?
O18 Tb1 W9 78.7(7) . 6_546 ?
O18 Tb1 W5 112.0(7) . 6_546 ?
O18 Tb1 O10 83.5(10) . 6_546 ?
O18 Tb1 O14 147.4(10) . 6_546 ?
O18 Tb1 O3 89.9(10) . 6_546 ?
O18 Tb1 O20 116.8(10) . . ?
O18 Tb1 O4 138.0(10) . 6_546 ?
O18 Tb1 O19 74.4(10) . . ?
O18 Tb1 O15 73.3(10) . . ?
O15 Tb1 W8 78.8(7) . 6_546 ?
O15 Tb1 W7 115.4(7) . 6_546 ?
O15 Tb1 W9 111.0(7) . 6_546 ?
O15 Tb1 W5 172.0(7) . 6_546 ?
O15 Tb1 O10 81.2(9) . 6_546 ?
O15 Tb1 O14 92.3(10) . 6_546 ?
O15 Tb1 O3 144.5(10) . 6_546 ?
O15 Tb1 O20 74.0(9) . . ?
O15 Tb1 O4 145.8(10) . 6_546 ?
O15 Tb1 O19 118.8(10) . . ?
O27 W4 Cs3 97.7(8) . 5_665 ?
O33 W4 O27 172.8(15) . . ?
O33 W4 O29 107.9(17) . . ?
O33 W4 O7 101.5(17) . . ?
O33 W4 O24 103.9(17) . . ?
O33 W4 O2 101.3(17) . . ?
O33 W4 Cs3 82.3(13) . 5_665 ?
O29 W4 O27 67.4(13) . . ?
O29 W4 O7 83.4(15) . . ?
O29 W4 O24 98.6(15) . . ?
O29 W4 O2 149.3(15) . . ?
O29 W4 Cs3 48.6(11) . 5_665 ?
O7 W4 O27 83.7(13) . . ?
O7 W4 O2 81.6(14) . . ?
O7 W4 Cs3 48.6(10) . 5_665 ?
O24 W4 O27 72.1(13) . . ?
O24 W4 O7 152.4(15) . . ?
O24 W4 O2 83.1(15) . . ?
O24 W4 Cs3 145.9(10) . 5_665 ?
O2 W4 O27 84.3(13) . . ?
O2 W4 Cs3 129.2(10) . 5_665 ?
O27 W3 Cs2 141.8(8) . 3_665 ?
O27 W3 K3 101.1(8) . . ?
O23 W3 O27 86.8(12) . . ?
O23 W3 O24 79.1(14) . . ?
O23 W3 Cs2 58.6(9) . 3_665 ?
O23 W3 K3 47.7(10) . . ?
O24 W3 O27 70.7(12) . . ?
O24 W3 Cs2 113.2(10) . 3_665 ?
O24 W3 K3 45.1(10) . . ?
O26 W3 O27 71.0(16) . . ?
O26 W3 O23 156.1(17) . . ?
O26 W3 O24 85.2(17) . . ?
O26 W3 Cs2 145.2(14) . 3_665 ?
O26 W3 K3 126.9(14) . . ?
O34 W3 O27 90.9(15) . . ?
O34 W3 O23 92.2(16) . . ?
O34 W3 O24 159.9(16) . . ?
O34 W3 O26 96.6(18) . . ?
O34 W3 Cs2 76.2(13) . 3_665 ?
O34 W3 K3 136.5(13) . . ?
O25 W3 O27 163.5(16) . . ?
O25 W3 O23 97.7(17) . . ?
O25 W3 O24 94.4(17) . . ?
O25 W3 O26 101.5(19) . . ?
O25 W3 O34 104.7(19) . . ?
O25 W3 Cs2 50.1(14) . 3_665 ?
O25 W3 K3 71.2(14) . . ?
Cs2 W3 K3 68.60(15) 3_665 . ?
O27 W1 Cs3 93.3(8) . 5_665 ?
O27 W1 Cs3 138.9(8) . . ?
O27 W1 K4 130.0(8) . . ?
O28 W1 O27 84.9(12) . . ?
O28 W1 O29 79.1(14) . . ?
O28 W1 O26 154.1(16) . . ?
O28 W1 Cs3 45.2(9) . 5_665 ?
O28 W1 Cs3 84.3(9) . . ?
O28 W1 K4 72.4(10) . . ?
O29 W1 O27 67.4(13) . . ?
O29 W1 Cs3 43.6(10) . 5_665 ?
O29 W1 Cs3 147.3(10) . . ?
O29 W1 K4 143.6(10) . . ?
O31 W1 O27 90.8(14) . . ?
O31 W1 O28 93.5(15) . . ?
O31 W1 O29 157.5(16) . . ?
O31 W1 O26 96.1(18) . . ?
O31 W1 Cs3 50.6(12) . . ?
O31 W1 Cs3 137.7(12) . 5_665 ?
O31 W1 K4 48.6(12) . . ?
O30 W1 O27 165.3(16) . . ?
O30 W1 O28 100.5(16) . . ?
O30 W1 O29 99.9(17) . . ?
O30 W1 O31 102.4(18) . . ?
O30 W1 O26 100.9(19) . . ?
O30 W1 Cs3 81.2(14) . 5_665 ?
O30 W1 Cs3 55.7(14) . . ?
O30 W1 K4 64.6(14) . . ?
O26 W1 O27 71.0(15) . . ?
O26 W1 O29 82.9(16) . . ?
O26 W1 Cs3 120.1(13) . . ?
O26 W1 Cs3 125.0(13) . 5_665 ?
O26 W1 K4 130.8(13) . . ?
Cs3 W1 Cs3 106.3(2) . 5_665 ?
O6 As1 O11 99.0(14) . . ?
O6 As1 O27 98.7(14) . . ?
O11 As1 O27 98.2(14) . . ?
W8 O13 Cs1 111.9(11) . . ?
W8 O13 Cs1 88.0(9) . 5_666 ?
W8 O13 K2 142.7(13) . . ?
Cs1 O13 Cs1 143.9(8) . 5_666 ?
K2 O13 Cs1 96.3(8) . . ?
K2 O13 Cs1 82.5(6) . 5_666 ?
W8 O10 Tb1 104.5(11) . 5_666 ?
W8 O10 Cs1 99.0(9) . 5_666 ?
W9 O10 W8 116.7(13) . . ?
W9 O10 Tb1 105.6(11) . 5_666 ?
W9 O10 Cs1 102.1(10) . 5_666 ?
Tb1 O10 Cs1 129.9(10) 5_666 5_666 ?
W8 O14 W7 140.1(16) . . ?
W8 O14 Tb1 108.6(13) . 5_666 ?
W8 O14 Cs1 92.2(10) . . ?
W7 O14 Tb1 106.0(12) . 5_666 ?
W7 O14 Cs1 101.8(10) . . ?
Tb1 O14 Cs1 98.6(9) 5_666 . ?
W7 O6 W6 89.1(10) . . ?
W7 O6 W5 93.1(10) . . ?
W5 O6 W6 90.9(10) . . ?
As1 O6 W7 118.6(14) . . ?
As1 O6 W6 117.8(14) . . ?
As1 O6 W5 135.5(15) . . ?
W9 O3 Tb1 105.4(11) . 5_666 ?
W9 O3 Cs2 97.7(10) . . ?
W5 O3 W9 140.9(15) . . ?
W5 O3 Tb1 106.4(12) . 5_666 ?
W5 O3 Cs2 99.1(10) . . ?
Tb1 O3 Cs2 99.0(9) 5_666 . ?
Tb1 O20 Cs1 94.9(8) . 6_546 ?
Tb1 O20 K5 113.9(10) . . ?
K5 O20 Cs1 151.3(10) . 6_546 ?
W8 O11 W9 94.6(11) . . ?
W2 O11 W8 92.4(12) . . ?
W2 O11 W9 93.1(11) . . ?
As1 O11 W8 117.9(16) . . ?
As1 O11 W9 131.0(16) . . ?
As1 O11 W2 118.9(16) . . ?
W7 O4 Tb1 102.8(11) . 5_666 ?
W5 O4 W7 118.0(14) . . ?
W5 O4 Tb1 106.8(12) . 5_666 ?
W7 O16 Cs1 104.6(12) . . ?
Tb1 O19 Cs2 93.4(9) . 6_546 ?
Tb1 O19 K5 108.6(11) . . ?
K5 O19 Cs2 157.4(11) . 6_546 ?
W3 O27 W4 93.6(11) . . ?
W1 O27 W4 95.3(11) . . ?
W1 O27 W3 93.5(11) . . ?
As1 O27 W4 133.9(16) . . ?
As1 O27 W3 115.0(15) . . ?
As1 O27 W1 116.6(15) . . ?
W5 O1 Cs2 107.6(14) . . ?
W5 O1 K3 103.2(14) . 2_655 ?
W5 O1 K6 126.2(18) . . ?
W5 O1 K1 126.2(18) . . ?
Cs2 O1 K3 88.5(9) . 2_655 ?
K6 O1 Cs2 124.0(13) . . ?
K6 O1 K3 66.9(9) . 2_655 ?
K1 O1 Cs2 124.0(13) . . ?
K1 O1 K3 66.9(9) . 2_655 ?
W6 O22 Cs2 105.3(14) . 3_665 ?
W6 O22 K6 104.0(15) . 3_665 ?
K6 O22 Cs2 115.0(11) 3_665 3_665 ?
W9 O8 Cs2 112.6(13) . . ?
W7 O17 W6 118.7(15) . . ?
W7 O17 Cs2 101.8(11) . 6_546 ?
W6 O17 Cs2 101.7(11) . 6_546 ?
W6 O23 W3 143.1(18) . . ?
W6 O23 Cs2 91.2(11) . 3_665 ?
W6 O23 K3 112.2(13) . . ?
W3 O23 Cs2 92.7(11) . 3_665 ?
W3 O23 K3 104.7(13) . . ?
K3 O23 Cs2 88.0(8) . 3_665 ?
W2 O28 W1 143.7(18) . . ?
W2 O28 Cs3 106.7(13) . 5_665 ?
W2 O28 K4 104.4(13) . 5_665 ?
W1 O28 Cs3 109.1(12) . 5_665 ?
W1 O28 K4 111.7(13) . 5_665 ?
W2 O37 Cs1 109.8(15) . 6_546 ?
W2 O37 K4 108.1(15) . . ?
W4 O29 W1 128.7(19) . . ?
W4 O29 Cs3 105.7(14) . 5_665 ?
W1 O29 Cs3 110.7(14) . 5_665 ?
W9 O7 W4 155(2) . . ?
W9 O7 Cs3 100.8(14) . 5_665 ?
W4 O7 Cs3 103.2(13) . 5_665 ?
W4 O24 W3 122.5(18) . . ?
W4 O24 K3 117.2(15) . . ?
W3 O24 K3 106.8(13) . . ?
W6 O5 K3 98.0(11) . . ?
W6 O5 K6 106.7(13) . 3_665 ?
W5 O5 W6 119.1(15) . . ?
W5 O5 K3 104.3(12) . . ?
W5 O5 K6 134.1(15) . 3_665 ?
K6 O5 K3 65.1(8) 3_665 . ?
W5 O2 W4 156(2) . . ?
W1 O31 Cs3 102.5(15) . . ?
W1 O31 K4 106.3(16) . . ?
W1 O31 K5 148(2) . . ?
K5 O31 Cs3 103.8(12) . . ?
K5 O31 K4 104.1(13) . . ?
W7 O18 Tb1 158.9(16) . . ?
W7 O18 Cs2 100.3(11) . 6_546 ?
Tb1 O18 Cs2 99.3(10) . 6_546 ?
W6 O21 Cs2 106.5(12) . 6_546 ?
W8 O15 Tb1 157.7(16) . . ?
W8 O15 Cs1 103.5(11) . 6_546 ?
Tb1 O15 Cs1 97.4(9) . 6_546 ?
W9 O9 W2 119.7(15) . . ?
W9 O9 Cs1 94.8(11) . 5_666 ?
W9 O9 Cs3 100.6(12) . 5_665 ?
W9 O9 K4 116.0(13) . 5_665 ?
W2 O9 Cs1 107.5(11) . 5_666 ?
W2 O9 Cs3 104.1(11) . 5_665 ?
W2 O9 K4 92.9(11) . 5_665 ?
Cs3 O9 Cs1 131.3(10) 5_665 5_666 ?
Cs3 O9 K4 15.6(4) 5_665 5_665 ?
K4 O9 Cs1 128.0(10) 5_665 5_666 ?
W8 O12 W2 119.8(17) . . ?
W8 O12 Cs1 98.6(12) . 5_666 ?
W8 O12 Cs1 101.6(12) . 6_546 ?
W2 O12 Cs1 98.2(11) . 6_546 ?
W2 O12 Cs1 115.4(13) . 5_666 ?
Cs1 O12 Cs1 124.0(10) 5_666 6_546 ?
W1 O30 Cs3 97.1(16) . . ?
W3 O26 W1 122(2) . . ?
W3 O34 K5 145(2) . . ?
W3 O25 Cs2 106.4(17) . 3_665 ?
W6 Cs2 W3 53.54(6) 2_655 2_655 ?
O3 Cs2 W6 122.7(5) . 2_655 ?
O3 Cs2 W3 131.1(5) . 2_655 ?
O3 Cs2 O19 56.7(7) . 5_666 ?
O3 Cs2 O23 122.5(7) . 2_655 ?
O3 Cs2 O18 58.4(7) . 5_666 ?
O19 Cs2 W6 85.5(5) 5_666 2_655 ?
O19 Cs2 W3 136.7(5) 5_666 2_655 ?
O19 Cs2 O23 108.0(7) 5_666 2_655 ?
O1 Cs2 W6 72.0(6) . 2_655 ?
O1 Cs2 W3 100.1(6) . 2_655 ?
O1 Cs2 O3 50.7(8) . . ?
O1 Cs2 O19 47.9(8) . 5_666 ?
O1 Cs2 O23 77.4(8) . 2_655 ?
O1 Cs2 O18 89.3(8) . 5_666 ?
O1 Cs2 O21 85.1(8) . 5_666 ?
O22 Cs2 W6 24.8(6) 2_655 2_655 ?
O22 Cs2 W3 76.9(6) 2_655 2_655 ?
O22 Cs2 O3 102.3(8) 2_655 . ?
O22 Cs2 O19 60.9(8) 2_655 5_666 ?
O22 Cs2 O1 54.2(9) 2_655 . ?
O22 Cs2 O17 103.3(8) 2_655 5_666 ?
O22 Cs2 O23 48.9(8) 2_655 2_655 ?
O22 Cs2 O18 106.1(8) 2_655 5_666 ?
O22 Cs2 O21 58.5(8) 2_655 5_666 ?
O22 Cs2 O25 96.7(10) 2_655 2_655 ?
O8 Cs2 W6 169.8(5) . 2_655 ?
O8 Cs2 W3 123.0(5) . 2_655 ?
O8 Cs2 O3 50.6(7) . . ?
O8 Cs2 O19 94.7(7) . 5_666 ?
O8 Cs2 O1 100.6(8) . . ?
O8 Cs2 O22 152.5(8) . 2_655 ?
O8 Cs2 O17 83.1(7) . 5_666 ?
O8 Cs2 O23 144.9(8) . 2_655 ?
O8 Cs2 O18 58.1(7) . 5_666 ?
O8 Cs2 O21 114.1(8) . 5_666 ?
O8 Cs2 O25 99.9(9) . 2_655 ?
O17 Cs2 W6 106.9(5) 5_666 2_655 ?
O17 Cs2 W3 121.3(5) 5_666 2_655 ?
O17 Cs2 O3 106.6(7) 5_666 . ?
O17 Cs2 O19 80.1(7) 5_666 5_666 ?
O17 Cs2 O1 127.9(8) 5_666 . ?
O17 Cs2 O23 126.1(8) 5_666 2_655 ?
O17 Cs2 O18 48.7(7) 5_666 5_666 ?
O17 Cs2 O21 48.3(7) 5_666 5_666 ?
O17 Cs2 O25 128.6(9) 5_666 2_655 ?
O23 Cs2 W6 28.0(5) 2_655 2_655 ?
O23 Cs2 W3 28.7(5) 2_655 2_655 ?
O18 Cs2 W6 127.4(5) 5_666 2_655 ?
O18 Cs2 W3 169.8(5) 5_666 2_655 ?
O18 Cs2 O19 49.2(7) 5_666 5_666 ?
O18 Cs2 O23 154.8(7) 5_666 2_655 ?
O21 Cs2 W6 72.9(5) 5_666 2_655 ?
O21 Cs2 W3 120.2(5) 5_666 2_655 ?
O21 Cs2 O3 97.9(7) 5_666 . ?
O21 Cs2 O19 44.3(7) 5_666 5_666 ?
O21 Cs2 O23 100.7(8) 5_666 2_655 ?
O21 Cs2 O18 56.4(7) 5_666 5_666 ?
O25 Cs2 W6 75.4(7) 2_655 2_655 ?
O25 Cs2 W3 23.5(7) 2_655 2_655 ?
O25 Cs2 O3 114.6(9) 2_655 . ?
O25 Cs2 O19 149.0(9) 2_655 5_666 ?
O25 Cs2 O1 102.2(9) 2_655 . ?
O25 Cs2 O23 48.1(9) 2_655 2_655 ?
O25 Cs2 O18 157.1(9) 2_655 5_666 ?
O25 Cs2 O21 143.4(9) 2_655 5_666 ?
O13 Cs1 W8 23.8(5) . . ?
O13 Cs1 W8 56.8(4) 6_546 . ?
O13 Cs1 O13 49.8(6) . 6_546 ?
O13 Cs1 O10 82.1(7) . 6_546 ?
O13 Cs1 O14 50.7(7) . . ?
O13 Cs1 O20 91.2(7) . 5_666 ?
O13 Cs1 O16 98.7(7) . . ?
O13 Cs1 O37 110.5(8) . 5_666 ?
O13 Cs1 O15 55.7(7) . 5_666 ?
O13 Cs1 O9 128.9(7) . 6_546 ?
O13 Cs1 O12 79.0(7) . 5_666 ?
O13 Cs1 O12 94.2(7) . 6_546 ?
O10 Cs1 W8 70.4(5) 6_546 . ?
O10 Cs1 O13 47.8(6) 6_546 6_546 ?
O10 Cs1 O14 75.9(7) 6_546 . ?
O10 Cs1 O20 119.4(7) 6_546 5_666 ?
O10 Cs1 O16 76.9(7) 6_546 . ?
O10 Cs1 O37 157.8(8) 6_546 5_666 ?
O10 Cs1 O15 130.9(7) 6_546 5_666 ?
O10 Cs1 O9 49.2(7) 6_546 6_546 ?
O10 Cs1 O12 155.0(7) 6_546 5_666 ?
O10 Cs1 O12 49.8(7) 6_546 6_546 ?
O14 Cs1 W8 29.1(5) . . ?
O14 Cs1 O13 82.3(6) . 6_546 ?
O14 Cs1 O20 55.5(6) . 5_666 ?
O14 Cs1 O16 48.1(7) . . ?
O14 Cs1 O15 58.7(7) . 5_666 ?
O14 Cs1 O9 116.5(7) . 6_546 ?
O14 Cs1 O12 103.8(7) . 5_666 ?
O20 Cs1 W8 79.9(4) 5_666 . ?
O20 Cs1 O13 136.7(6) 5_666 6_546 ?
O16 Cs1 W8 75.9(5) . . ?
O16 Cs1 O13 114.6(6) . 6_546 ?
O16 Cs1 O20 44.6(6) . 5_666 ?
O37 Cs1 W8 113.9(6) 5_666 . ?
O37 Cs1 O13 153.5(8) 5_666 6_546 ?
O37 Cs1 O14 97.7(8) 5_666 . ?
O37 Cs1 O20 45.0(8) 5_666 5_666 ?
O37 Cs1 O16 83.1(8) 5_666 . ?
O37 Cs1 O15 55.3(8) 5_666 5_666 ?
O37 Cs1 O9 120.6(8) 5_666 6_546 ?
O37 Cs1 O12 141.8(8) 5_666 6_546 ?
O37 Cs1 O12 46.8(8) 5_666 5_666 ?
O15 Cs1 W8 60.9(5) 5_666 . ?
O15 Cs1 O13 104.5(6) 5_666 6_546 ?
O15 Cs1 O20 47.8(6) 5_666 5_666 ?
O15 Cs1 O16 85.3(7) 5_666 . ?
O9 Cs1 W8 119.5(5) 6_546 . ?
O9 Cs1 O13 81.9(6) 6_546 6_546 ?
O9 Cs1 O20 123.1(7) 6_546 5_666 ?
O9 Cs1 O16 86.0(7) 6_546 . ?
O9 Cs1 O15 170.8(7) 6_546 5_666 ?
O9 Cs1 O12 139.5(7) 6_546 5_666 ?
O12 Cs1 W8 100.6(6) 6_546 . ?
O12 Cs1 W8 96.9(5) 5_666 . ?
O12 Cs1 O13 107.2(7) 5_666 6_546 ?
O12 Cs1 O13 45.1(7) 6_546 6_546 ?
O12 Cs1 O14 120.5(7) 6_546 . ?
O12 Cs1 O20 77.4(7) 5_666 5_666 ?
O12 Cs1 O20 166.8(7) 6_546 5_666 ?
O12 Cs1 O16 122.5(7) 6_546 . ?
O12 Cs1 O16 122.0(7) 5_666 . ?
O12 Cs1 O15 45.5(7) 5_666 5_666 ?
O12 Cs1 O15 143.6(7) 6_546 5_666 ?
O12 Cs1 O9 45.2(7) 6_546 6_546 ?
O12 Cs1 O12 115.4(10) 6_546 5_666 ?
W9 Cs3 W2 50.12(11) 6_545 6_545 ?
W9 Cs3 W4 56.08(13) 6_545 6_545 ?
W9 Cs3 W1 75.40(15) 6_545 6_545 ?
W2 Cs3 W1 51.40(11) 6_545 6_545 ?
W4 Cs3 W2 76.45(15) 6_545 6_545 ?
W4 Cs3 W1 48.70(11) 6_545 6_545 ?
W1 Cs3 W9 114.7(2) . 6_545 ?
W1 Cs3 W2 138.8(2) . 6_545 ?
W1 Cs3 W4 131.5(3) . 6_545 ?
W1 Cs3 W1 168.6(2) . 6_545 ?
O28 Cs3 W9 61.5(6) 6_545 6_545 ?
O28 Cs3 W2 25.8(6) 6_545 6_545 ?
O28 Cs3 W4 61.4(6) 6_545 6_545 ?
O28 Cs3 W1 163.7(6) 6_545 . ?
O28 Cs3 W1 25.7(6) 6_545 6_545 ?
O29 Cs3 W9 71.5(7) 6_545 6_545 ?
O29 Cs3 W2 69.3(7) 6_545 6_545 ?
O29 Cs3 W4 25.8(6) 6_545 6_545 ?
O29 Cs3 W1 149.5(7) 6_545 . ?
O29 Cs3 W1 25.8(6) 6_545 6_545 ?
O29 Cs3 O28 46.6(9) 6_545 6_545 ?
O29 Cs3 O30 141.8(10) 6_545 . ?
O7 Cs3 W9 28.0(7) 6_545 6_545 ?
O7 Cs3 W2 61.9(7) 6_545 6_545 ?
O7 Cs3 W4 28.2(6) 6_545 6_545 ?
O7 Cs3 W1 125.9(7) 6_545 . ?
O7 Cs3 W1 60.6(7) 6_545 6_545 ?
O7 Cs3 O28 59.1(9) 6_545 6_545 ?
O7 Cs3 O29 47.5(9) 6_545 6_545 ?
O7 Cs3 O9 51.7(9) 6_545 6_545 ?
O7 Cs3 O30 101.4(10) 6_545 . ?
O31 Cs3 W9 138.1(8) . 6_545 ?
O31 Cs3 W2 157.8(8) . 6_545 ?
O31 Cs3 W4 125.7(8) . 6_545 ?
O31 Cs3 W1 27.0(7) . . ?
O31 Cs3 W1 141.7(8) . 6_545 ?
O31 Cs3 O28 160.4(10) . 6_545 ?
O31 Cs3 O29 130.5(10) . 6_545 ?
O31 Cs3 O7 137.0(10) . 6_545 ?
O31 Cs3 O9 144.2(10) . 6_545 ?
O31 Cs3 O30 52.7(10) . . ?
O9 Cs3 W9 27.9(6) 6_545 6_545 ?
O9 Cs3 W2 29.3(6) 6_545 6_545 ?
O9 Cs3 W4 76.8(6) 6_545 6_545 ?
O9 Cs3 W1 117.4(6) 6_545 . ?
O9 Cs3 W1 74.0(6) 6_545 6_545 ?
O9 Cs3 O28 51.1(8) 6_545 6_545 ?
O9 Cs3 O29 82.6(9) 6_545 6_545 ?
O9 Cs3 O30 93.6(10) 6_545 . ?
O30 Cs3 W9 87.4(8) . 6_545 ?
O30 Cs3 W2 120.4(8) . 6_545 ?
O30 Cs3 W4 116.4(8) . 6_545 ?
O30 Cs3 W1 161.9(8) . 6_545 ?
O30 Cs3 W1 27.3(7) . . ?
O30 Cs3 O28 144.7(10) . 6_545 ?
O35 Cs3 W9 75.9(7) . 6_545 ?
O35 Cs3 W2 125.5(7) . 6_545 ?
O35 Cs3 W4 66.1(7) . 6_545 ?
O35 Cs3 W1 114.2(7) . 6_545 ?
O35 Cs3 W1 65.7(7) . . ?
O35 Cs3 O28 124.7(9) . 6_545 ?
O35 Cs3 O29 88.8(10) . 6_545 ?
O35 Cs3 O7 66.6(10) . 6_545 ?
O35 Cs3 O31 70.4(10) . . ?
O35 Cs3 O9 101.6(9) . 6_545 ?
O35 Cs3 O30 54.6(10) . . ?
O13 K2 O13 60.60(14) 2_645 4_756 ?
O13 K2 O13 180.0 . 4_756 ?
O13 K2 O13 119.40(14) 6_546 4_756 ?
O13 K2 O13 60.60(14) 2_645 6_546 ?
O13 K2 O13 60.60(14) . 6_546 ?
O13 K2 O13 60.60(14) 5_666 3_765 ?
O13 K2 O13 180.0 5_666 2_645 ?
O13 K2 O13 60.60(14) 3_765 4_756 ?
O13 K2 O13 119.40(14) . 2_645 ?
O13 K2 O13 119.40(14) 5_666 4_756 ?
O13 K2 O13 119.40(14) 5_666 6_546 ?
O13 K2 O13 119.40(14) . 3_765 ?
O13 K2 O13 180.0(7) 6_546 3_765 ?
O13 K2 O13 60.60(14) . 5_666 ?
O13 K2 O13 119.40(14) 2_645 3_765 ?
O13 K2 Cs1 136.9(5) . 4_756 ?
O13 K2 Cs1 56.9(5) 6_546 . ?
O13 K2 Cs1 70.9(5) 5_666 . ?
O13 K2 Cs1 109.1(5) 4_756 6_546 ?
O13 K2 Cs1 43.1(5) . . ?
O13 K2 Cs1 109.1(5) 6_546 5_666 ?
O13 K2 Cs1 109.1(5) 2_645 . ?
O13 K2 Cs1 136.9(5) 4_756 . ?
O13 K2 Cs1 70.9(5) 4_756 3_765 ?
O13 K2 Cs1 109.1(5) 5_666 4_756 ?
O13 K2 Cs1 70.9(5) 6_546 2_645 ?
O13 K2 Cs1 43.1(5) 6_546 6_546 ?
O13 K2 Cs1 43.1(5) 5_666 5_666 ?
O13 K2 Cs1 136.9(5) 6_546 3_765 ?
O13 K2 Cs1 123.1(5) 4_756 5_666 ?
O13 K2 Cs1 123.1(5) 3_765 . ?
O13 K2 Cs1 136.9(5) 5_666 2_645 ?
O13 K2 Cs1 123.1(5) 6_546 4_756 ?
O13 K2 Cs1 123.1(5) . 2_645 ?
O13 K2 Cs1 70.9(5) . 6_546 ?
O13 K2 Cs1 43.1(5) 2_645 2_645 ?
O13 K2 Cs1 56.9(5) 4_756 2_645 ?
O13 K2 Cs1 109.1(5) 3_765 2_645 ?
O13 K2 Cs1 56.9(5) 2_645 6_546 ?
O13 K2 Cs1 56.9(5) . 5_666 ?
O13 K2 Cs1 56.9(5) 3_765 4_756 ?
O13 K2 Cs1 136.9(5) 2_645 5_666 ?
O13 K2 Cs1 136.9(5) 3_765 6_546 ?
O13 K2 Cs1 70.9(5) 3_765 5_666 ?
O13 K2 Cs1 56.9(5) 5_666 3_765 ?
O13 K2 Cs1 109.1(5) . 3_765 ?
O13 K2 Cs1 70.9(5) 2_645 4_756 ?
O13 K2 Cs1 123.1(5) 2_645 3_765 ?
O13 K2 Cs1 43.1(5) 4_756 4_756 ?
O13 K2 Cs1 43.1(5) 3_765 3_765 ?
O13 K2 Cs1 123.1(5) 5_666 6_546 ?
Cs1 K2 Cs1 93.63(7) 4_756 2_645 ?
Cs1 K2 Cs1 180.00(11) 6_546 3_765 ?
Cs1 K2 Cs1 180.0 4_756 . ?
Cs1 K2 Cs1 86.37(7) 4_756 5_666 ?
Cs1 K2 Cs1 86.37(7) 4_756 6_546 ?
Cs1 K2 Cs1 93.63(7) . 6_546 ?
Cs1 K2 Cs1 86.37(7) . 2_645 ?
Cs1 K2 Cs1 93.63(7) 4_756 3_765 ?
Cs1 K2 Cs1 93.63(7) . 5_666 ?
Cs1 K2 Cs1 86.37(7) 6_546 5_666 ?
Cs1 K2 Cs1 93.63(7) 6_546 2_645 ?
Cs1 K2 Cs1 93.63(7) 3_765 5_666 ?
Cs1 K2 Cs1 86.37(7) . 3_765 ?
Cs1 K2 Cs1 86.37(7) 3_765 2_645 ?
Cs1 K2 Cs1 180.0 2_645 5_666 ?
W2 K4 W2 121.8(5) 6_545 . ?
W2 K4 Cs1 52.4(2) . 6_546 ?
W2 K4 Cs1 107.9(4) 6_545 6_546 ?
W2 K4 K5 79.9(4) . . ?
W2 K4 K5 157.1(6) 6_545 . ?
W1 K4 W2 53.5(3) . . ?
W1 K4 W2 137.2(5) . 6_545 ?
W1 K4 Cs1 98.5(4) . 6_546 ?
W1 K4 K5 59.9(3) . . ?
O28 K4 W2 27.1(6) 6_545 6_545 ?
O28 K4 W2 142.2(9) 6_545 . ?
O28 K4 W1 155.1(9) 6_545 . ?
O28 K4 O37 142.6(11) 6_545 . ?
O28 K4 O9 50.0(8) 6_545 6_545 ?
O28 K4 Cs1 105.7(8) 6_545 6_546 ?
O28 K4 K5 130.4(8) 6_545 . ?
O37 K4 W2 135.2(9) . 6_545 ?
O37 K4 W2 24.0(7) . . ?
O37 K4 W1 61.2(7) . . ?
O37 K4 O9 142.1(11) . 6_545 ?
O37 K4 Cs1 37.4(7) . 6_546 ?
O37 K4 K5 62.5(8) . . ?
O31 K4 W2 160.9(10) . 6_545 ?
O31 K4 W2 59.0(8) . . ?
O31 K4 W1 25.1(7) . . ?
O31 K4 O28 158.8(12) . 6_545 ?
O31 K4 O37 54.3(10) . . ?
O31 K4 O9 129.6(11) . 6_545 ?
O31 K4 Cs1 87.6(8) . 6_546 ?
O31 K4 K5 35.0(7) . . ?
O9 K4 W2 118.9(7) 6_545 . ?
O9 K4 W2 31.4(5) 6_545 6_545 ?
O9 K4 W1 107.8(7) 6_545 . ?
O9 K4 Cs1 134.0(8) 6_545 6_546 ?
O9 K4 K5 147.2(8) 6_545 . ?
K5 K4 Cs1 78.7(4) . 6_546 ?
W5 K3 K6 92.9(4) 3_665 . ?
W5 K3 K6 60.7(3) 3_665 2_655 ?
W5 K3 K1 92.9(4) 3_665 . ?
W3 K3 W5 111.6(2) . 3_665 ?
W3 K3 K6 125.7(4) . . ?
W3 K3 K6 150.0(4) . 2_655 ?
W3 K3 K1 125.7(4) . . ?
O1 K3 W5 24.5(6) 3_665 3_665 ?
O1 K3 W3 98.6(6) 3_665 . ?
O1 K3 O5 79.3(8) 3_665 . ?
O1 K3 K6 47.2(7) 3_665 3_665 ?
O1 K3 K6 62.0(7) 3_665 2_655 ?
O1 K3 K6 84.1(7) 3_665 . ?
O1 K3 K1 84.1(7) 3_665 . ?
O23 K3 W5 101.9(6) . 3_665 ?
O23 K3 W3 27.6(6) . . ?
O23 K3 O1 81.6(9) . 3_665 ?
O23 K3 O5 48.4(8) . . ?
O23 K3 K6 84.3(8) . 3_665 ?
O23 K3 K6 122.5(7) . 2_655 ?
O23 K3 K6 102.5(7) . . ?
O23 K3 K1 102.5(7) . . ?
O24 K3 W5 137.9(7) . 3_665 ?
O24 K3 W3 28.0(7) . . ?
O24 K3 O1 126.6(9) . 3_665 ?
O24 K3 O23 48.4(9) . . ?
O24 K3 O5 79.5(9) . . ?
O24 K3 K6 126.7(8) . 3_665 ?
O24 K3 K6 119.5(8) . . ?
O24 K3 K6 155.7(8) . 2_655 ?
O24 K3 K1 119.5(8) . . ?
O5 K3 W5 103.0(6) . 3_665 ?
O5 K3 W3 73.1(5) . . ?
O5 K3 K6 54.0(6) . . ?
O5 K3 K6 80.5(7) . 2_655 ?
O5 K3 K1 54.0(6) . . ?
K3 K3 W5 73.8(3) 3_665 3_665 ?
K3 K3 W5 127.1(3) 2_655 3_665 ?
K3 K3 W3 120.8(4) 2_655 . ?
K3 K3 W3 159.8(2) 3_665 . ?
K3 K3 O1 131.4(6) 2_655 3_665 ?
K3 K3 O1 92.7(7) 3_665 3_665 ?
K3 K3 O23 172.4(6) 3_665 . ?
K3 K3 O23 120.6(8) 2_655 . ?
K3 K3 O24 138.6(7) 3_665 . ?
K3 K3 O24 94.9(8) 2_655 . ?
K3 K3 O5 85.8(6) 2_655 . ?
K3 K3 O5 125.8(6) 3_665 . ?
K3 K3 K3 60.0 2_655 3_665 ?
K3 K3 K6 71.9(3) 3_665 . ?
K3 K3 K6 88.2(4) 3_665 3_665 ?
K3 K3 K6 89.5(4) 2_655 3_665 ?
K3 K3 K6 50.7(3) 2_655 . ?
K3 K3 K6 50.0(3) 3_665 2_655 ?
K3 K3 K6 70.0(3) 2_655 2_655 ?
K3 K3 K1 71.9(3) 3_665 . ?
K3 K3 K1 50.7(3) 2_655 . ?
K6 K3 W5 63.4(4) 3_665 3_665 ?
K6 K3 W3 111.8(5) 3_665 . ?
K6 K3 O5 47.9(7) 3_665 . ?
K6 K3 K6 38.8(6) 3_665 . ?
K6 K3 K6 38.3(6) 3_665 2_655 ?
K6 K3 K6 36.3(5) . 2_655 ?
K1 K3 K6 36.3(5) . 2_655 ?
Tb1 K5 Cs3 110.9(3) . . ?
Tb1 K5 K4 99.8(4) . . ?
O20 K5 Tb1 29.7(6) . . ?
O20 K5 O19 61.1(8) . . ?
O20 K5 Cs3 82.2(6) . . ?
O20 K5 K4 70.9(7) . . ?
O19 K5 Tb1 31.4(6) . . ?
O19 K5 Cs3 140.7(7) . . ?
O19 K5 K4 130.1(7) . . ?
O31 K5 Tb1 98.2(9) . . ?
O31 K5 O20 80.8(10) . . ?
O31 K5 O19 114.6(11) . . ?
O31 K5 O34 70.7(12) . . ?
O31 K5 Cs3 40.3(8) . . ?
O31 K5 K4 41.0(9) . . ?
O34 K5 Tb1 97.1(9) . . ?
O34 K5 O20 113.4(11) . . ?
O34 K5 O19 78.3(10) . . ?
O34 K5 Cs3 106.8(9) . . ?
O34 K5 K4 111.1(9) . . ?
W6 K6 W5 100.0(5) 2_655 . ?
W6 K6 Cs2 49.1(3) 2_655 . ?
W6 K6 K3 91.9(5) 2_655 3_665 ?
W6 K6 K3 112.0(5) 2_655 . ?
W5 K6 Cs2 51.1(3) . . ?
W5 K6 K3 96.7(5) . 3_665 ?
W5 K6 K3 62.1(3) . . ?
O1 K6 W6 80.0(9) . 2_655 ?
O1 K6 W5 20.8(8) . . ?
O1 K6 O22 61.0(11) . 2_655 ?
O1 K6 O5 105.0(12) . 2_655 ?
O1 K6 Cs2 31.0(8) . . ?
O1 K6 K3 65.9(9) . 2_655 ?
O1 K6 K3 75.5(9) . . ?
O1 K6 K3 103.3(10) . 3_665 ?
O1 K6 K6 148.3(11) . 2_655 ?
O1 K6 K6 98.2(13) . 3_665 ?
O22 K6 W6 25.8(7) 2_655 2_655 ?
O22 K6 W5 81.8(8) 2_655 . ?
O22 K6 Cs2 33.1(7) 2_655 . ?
O22 K6 K3 80.2(8) 2_655 2_655 ?
O22 K6 K3 118.1(9) 2_655 . ?
O22 K6 K3 112.1(9) 2_655 3_665 ?
O5 K6 W6 30.4(7) 2_655 2_655 ?
O5 K6 W5 121.7(9) 2_655 . ?
O5 K6 O22 56.2(10) 2_655 2_655 ?
O5 K6 Cs2 75.1(8) 2_655 . ?
O5 K6 K3 67.1(8) 2_655 2_655 ?
O5 K6 K3 69.5(8) 2_655 3_665 ?
O5 K6 K3 101.6(9) 2_655 . ?
K3 K6 W6 70.9(4) 2_655 2_655 ?
K3 K6 W5 67.5(4) 2_655 . ?
K3 K6 Cs2 89.2(4) . . ?
K3 K6 Cs2 59.9(4) 2_655 . ?
K3 K6 Cs2 100.0(4) 3_665 . ?
K3 K6 K3 40.6(4) 2_655 3_665 ?
K3 K6 K3 38.2(3) . 3_665 ?
K3 K6 K3 41.1(4) 2_655 . ?
K6 K6 W5 77.4(9) 3_665 . ?
K6 K6 W5 131.5(8) 2_655 . ?
K6 K6 Cs2 126.8(9) 3_665 . ?
K6 K6 Cs2 148.1(5) 2_655 . ?
K6 K6 K3 50.8(3) 3_665 . ?
K6 K6 K3 72.8(4) 2_655 . ?
K6 K6 K3 91.8(4) 3_665 2_655 ?
K6 K6 K3 90.4(4) 2_655 2_655 ?
K6 K6 K6 60.001(5) 2_655 3_665 ?
W6 K1 W5 100.0(5) 2_655 . ?
W6 K1 Cs2 49.1(3) 2_655 . ?
W6 K1 K3 91.9(5) 2_655 3_665 ?
W6 K1 K3 112.0(5) 2_655 . ?
W5 K1 Cs2 51.1(3) . . ?
W5 K1 K3 96.7(5) . 3_665 ?
W5 K1 K3 62.1(3) . . ?
O1 K1 W6 80.0(9) . 2_655 ?
O1 K1 W5 20.8(8) . . ?
O1 K1 O22 61.0(11) . 2_655 ?
O1 K1 O5 105.0(12) . 2_655 ?
O1 K1 Cs2 31.0(8) . . ?
O1 K1 K3 103.3(10) . 3_665 ?
O1 K1 K3 75.5(9) . . ?
O1 K1 K3 65.9(9) . 2_655 ?
O22 K1 W6 25.8(7) 2_655 2_655 ?
O22 K1 W5 81.8(8) 2_655 . ?
O22 K1 Cs2 33.1(7) 2_655 . ?
O22 K1 K3 112.1(9) 2_655 3_665 ?
O22 K1 K3 118.1(9) 2_655 . ?
O22 K1 K3 80.2(8) 2_655 2_655 ?
O5 K1 W6 30.4(7) 2_655 2_655 ?
O5 K1 W5 121.7(9) 2_655 . ?
O5 K1 O22 56.2(10) 2_655 2_655 ?
O5 K1 Cs2 75.1(8) 2_655 . ?
O5 K1 K3 69.5(8) 2_655 3_665 ?
O5 K1 K3 101.6(9) 2_655 . ?
O5 K1 K3 67.1(8) 2_655 2_655 ?
K3 K1 W6 70.9(4) 2_655 2_655 ?
K3 K1 W5 67.5(4) 2_655 . ?
K3 K1 Cs2 89.2(4) . . ?
K3 K1 Cs2 100.0(4) 3_665 . ?
K3 K1 Cs2 59.9(4) 2_655 . ?
K3 K1 K3 41.1(4) 2_655 . ?
K3 K1 K3 40.6(4) 2_655 3_665 ?
K3 K1 K3 38.2(3) . 3_665 ?

loop_
_geom_bond_atom_site_label_1
_geom_bond_atom_site_label_2
_geom_bond_distance
_geom_bond_site_symmetry_2
_geom_bond_publ_flag
W8 Tb1 3.538(3) 5_666 ?
W8 O13 1.75(3) . ?
W8 O10 2.10(3) . ?
W8 O14 1.96(3) . ?
W8 O11 2.32(3) . ?
W8 O15 1.76(3) . ?
W8 O12 1.87(3) . ?
W8 Cs1 4.280(4) 6_546 ?
W8 Cs1 4.025(4) . ?
W8 Cs1 4.061(4) 5_666 ?
W7 Tb1 3.528(2) 5_666 ?
W7 O14 2.02(3) . ?
W7 O6 2.37(3) . ?
W7 O4 2.09(3) . ?
W7 O16 1.77(3) . ?
W7 O17 1.91(3) . ?
W7 O18 1.80(3) . ?
W7 Cs2 4.110(4) 6_546 ?
W7 Cs1 4.331(4) . ?
W6 O6 2.40(3) . ?
W6 O22 1.74(3) . ?
W6 O17 1.97(3) . ?
W6 O23 1.88(3) . ?
W6 O5 2.05(3) . ?
W6 O21 1.77(3) . ?
W6 Cs2 4.148(4) 6_546 ?
W6 Cs2 4.003(4) 3_665 ?
W6 K6 3.88(2) 3_665 ?
W9 Tb1 3.480(3) 5_666 ?
W9 O10 1.99(3) . ?
W9 O3 2.00(3) . ?
W9 O11 2.41(3) . ?
W9 O8 1.72(3) . ?
W9 O7 1.87(3) . ?
W9 O9 1.86(3) . ?
W9 Cs2 4.113(4) . ?
W9 Cs1 4.074(4) 5_666 ?
W9 Cs3 3.905(9) 5_665 ?
W5 Tb1 3.501(3) 5_666 ?
W5 O6 2.39(3) . ?
W5 O3 2.00(3) . ?
W5 O4 1.93(3) . ?
W5 O1 1.75(3) . ?
W5 O5 1.91(3) . ?
W5 O2 1.81(4) . ?
W5 Cs2 4.153(4) . ?
W5 K3 4.114(10) 2_655 ?
W5 K6 3.98(2) . ?
W5 K1 3.98(2) . ?
W2 O11 2.30(3) . ?
W2 O28 1.88(3) . ?
W2 O37 1.76(4) . ?
W2 O9 2.09(3) . ?
W2 O12 1.99(3) . ?
W2 O32 1.80(4) . ?
W2 Cs1 4.262(4) 6_546 ?
W2 Cs3 4.148(9) 5_665 ?
W2 K4 4.01(2) 5_665 ?
W2 K4 4.12(2) . ?
Tb1 O10 2.37(3) 6_546 ?
Tb1 O14 2.38(3) 6_546 ?
Tb1 O3 2.36(3) 6_546 ?
Tb1 O20 2.42(3) . ?
Tb1 O4 2.41(3) 6_546 ?
Tb1 O19 2.45(3) . ?
Tb1 O18 2.28(3) . ?
Tb1 O15 2.35(3) . ?
W4 O27 2.36(3) . ?
W4 O33 1.72(4) . ?
W4 O29 1.82(3) . ?
W4 O7 1.95(3) . ?
W4 O24 1.89(3) . ?
W4 O2 1.99(4) . ?
W4 Cs3 4.023(9) 5_665 ?
W3 O27 2.33(3) . ?
W3 O23 1.96(3) . ?
W3 O24 2.02(3) . ?
W3 O26 1.86(4) . ?
W3 O34 1.72(4) . ?
W3 O25 1.70(4) . ?
W3 Cs2 4.090(4) 3_665 ?
W3 K3 4.103(11) . ?
W1 O27 2.26(3) . ?
W1 O28 1.95(3) . ?
W1 O29 1.98(3) . ?
W1 O31 1.75(4) . ?
W1 O30 1.74(4) . ?
W1 O26 1.97(4) . ?
W1 Cs3 4.253(9) 5_665 ?
W1 Cs3 3.777(9) . ?
W1 K4 3.96(2) . ?
As1 O6 1.73(3) . ?
As1 O11 1.80(3) . ?
As1 O27 1.81(3) . ?
O13 Cs1 3.03(3) . ?
O13 Cs1 3.73(3) 5_666 ?
O13 K2 2.89(3) . ?
O10 Cs1 3.16(3) 5_666 ?
O14 Cs1 3.44(3) . ?
O3 Cs2 3.34(3) . ?
O20 Cs1 3.56(3) 6_546 ?
O20 K5 2.90(3) . ?
O16 Cs1 3.53(3) . ?
O19 Cs2 3.49(3) 6_546 ?
O19 K5 3.03(3) . ?
O1 Cs2 3.27(3) . ?
O1 K3 3.34(4) 2_655 ?
O1 K6 2.69(4) . ?
O1 K1 2.69(4) . ?
O22 Cs2 3.18(3) 3_665 ?
O22 K6 3.07(4) 3_665 ?
O8 Cs2 3.13(3) . ?
O17 Cs2 3.27(3) 6_546 ?
O23 Cs2 3.50(3) 3_665 ?
O23 K3 3.14(3) . ?
O28 Cs3 3.19(3) 5_665 ?
O28 K4 3.10(4) 5_665 ?
O37 Cs1 3.33(4) 6_546 ?
O37 K4 3.22(4) . ?
O29 Cs3 3.13(4) 5_665 ?
O7 Cs3 3.10(4) 5_665 ?
O24 K3 3.04(4) . ?
O5 K3 3.42(3) . ?
O5 K6 2.75(4) 3_665 ?
O31 Cs3 2.99(4) . ?
O31 K4 3.10(4) . ?
O31 K5 2.71(4) . ?
O18 Cs2 3.39(3) 6_546 ?
O21 Cs2 3.28(3) 6_546 ?
O15 Cs1 3.51(3) 6_546 ?
O9 Cs1 3.47(3) 5_666 ?
O9 Cs3 3.11(3) 5_665 ?
O9 K4 3.32(4) 5_665 ?
O12 Cs1 3.50(3) 6_546 ?
O12 Cs1 3.34(3) 5_666 ?
O30 Cs3 3.14(4) . ?
O34 K5 2.85(4) . ?
O25 Cs2 3.27(4) 3_665 ?
O35 Cs3 2.93(4) . ?
K4 K5 4.58(3) . ?
K3 K3 2.859(18) 2_655 ?
K3 K3 2.859(18) 3_665 ?
K3 K6 3.37(3) 3_665 ?
K3 K6 4.40(3) 2_655 ?
K3 K6 4.35(3) . ?
K3 K1 4.35(3) . ?
K6 K6 2.72(4) 2_655 ?
K6 K6 2.72(4) 3_665 ?

loop_
_geom_torsion_atom_site_label_1
_geom_torsion_atom_site_label_2
_geom_torsion_atom_site_label_3
_geom_torsion_atom_site_label_4
_geom_torsion
_geom_torsion_site_symmetry_1
_geom_torsion_site_symmetry_2
_geom_torsion_site_symmetry_3
_geom_torsion_site_symmetry_4
_geom_torsion_publ_flag
Tb1 W8 O13 Cs1 66.3(9) 5_666 . . . ?
Tb1 W8 O13 Cs1 -82.7(4) 5_666 . . 5_666 ?
Tb1 W8 O13 K2 -158(2) 5_666 . . . ?
Tb1 W8 O15 Tb1 -10(5) 5_666 . . . ?
Tb1 W8 O15 Cs1 -169.0(2) 5_666 . . 6_546 ?
Tb1 W8 O12 W2 -85.4(19) 5_666 . . . ?
Tb1 W8 O12 Cs1 40.5(14) 5_666 . . 5_666 ?
Tb1 W8 O12 Cs1 167.92(19) 5_666 . . 6_546 ?
Tb1 W7 O16 Cs1 -65.5(7) 5_666 . . . ?
Tb1 W7 O18 Tb1 10(5) 5_666 . . . ?
Tb1 W7 O18 Cs2 167.6(3) 5_666 . . 6_546 ?
Tb1 W9 O8 Cs2 -57.8(10) 5_666 . . . ?
Tb1 W9 O7 W4 -27(6) 5_666 . . . ?
Tb1 W9 O7 Cs3 169.9(2) 5_666 . . 5_665 ?
Tb1 W9 O9 W2 75.1(19) 5_666 . . . ?
Tb1 W9 O9 Cs1 -38.2(14) 5_666 . . 5_666 ?
Tb1 W9 O9 Cs3 -171.8(3) 5_666 . . 5_665 ?
Tb1 W9 O9 K4 -174.9(4) 5_666 . . 5_665 ?
Tb1 W5 O1 Cs2 60.7(10) 5_666 . . . ?
Tb1 W5 O1 K3 153.4(9) 5_666 . . 2_655 ?
Tb1 W5 O1 K6 -135.7(18) 5_666 . . . ?
Tb1 W5 O1 K1 -135.7(18) 5_666 . . . ?
Tb1 W5 O2 W4 31(6) 5_666 . . . ?
O13 W8 O15 Tb1 91(4) . . . . ?
O13 W8 O15 Cs1 -68.3(12) . . . 6_546 ?
O13 W8 O12 W2 -179.2(17) . . . . ?
O13 W8 O12 Cs1 74.2(12) . . . 6_546 ?
O13 W8 O12 Cs1 -53.3(12) . . . 5_666 ?
O10 W8 O13 Cs1 -42.8(8) . . . 5_666 ?
O10 W8 O13 Cs1 106.2(11) . . . . ?
O10 W8 O13 K2 -118(2) . . . . ?
O10 W8 O15 Tb1 -68(6) . . . . ?
O10 W8 O15 Cs1 133(3) . . . 6_546 ?
O10 W8 O12 W2 -84.9(18) . . . . ?
O10 W8 O12 Cs1 168.5(11) . . . 6_546 ?
O10 W8 O12 Cs1 41.0(10) . . . 5_666 ?
O10 W9 O8 Cs2 -98.0(12) . . . . ?
O10 W9 O7 W4 28(7) . . . . ?
O10 W9 O7 Cs3 -135(3) . . . 5_665 ?
O10 W9 O9 W2 75.8(17) . . . . ?
O10 W9 O9 Cs1 -37.5(10) . . . 5_666 ?
O10 W9 O9 Cs3 -171.1(10) . . . 5_665 ?
O10 W9 O9 K4 -174.2(13) . . . 5_665 ?
O14 W8 O13 Cs1 27.7(13) . . . . ?
O14 W8 O13 Cs1 -121.3(9) . . . 5_666 ?
O14 W8 O13 K2 164(2) . . . . ?
O14 W8 O15 Tb1 -7(4) . . . . ?
O14 W8 O15 Cs1 -166.6(11) . . . 6_546 ?
O14 W8 O12 W2 -40(5) . . . . ?
O14 W8 O12 Cs1 -147(3) . . . 6_546 ?
O14 W8 O12 Cs1 86(4) . . . 5_666 ?
O14 W7 O16 Cs1 -26.3(12) . . . . ?
O14 W7 O18 Tb1 8(5) . . . . ?
O14 W7 O18 Cs2 165.6(11) . . . 6_546 ?
O6 W7 O16 Cs1 -127(5) . . . . ?
O6 W7 O18 Tb1 94(5) . . . . ?
O6 W7 O18 Cs2 -108.5(10) . . . 6_546 ?
O6 W6 O22 Cs2 142(5) . . . 3_665 ?
O6 W6 O22 K6 21(6) . . . 3_665 ?
O6 W6 O23 W3 66(3) . . . . ?
O6 W6 O23 Cs2 161.8(9) . . . 3_665 ?
O6 W6 O23 K3 -109.8(13) . . . . ?
O6 W6 O21 Cs2 105.9(11) . . . 6_546 ?
O6 W5 O2 W4 -52(5) . . . . ?
O6 As1 O11 W8 75.6(18) . . . . ?
O6 As1 O11 W9 -50(2) . . . . ?
O6 As1 O11 W2 -174.2(16) . . . . ?
O6 As1 O27 W4 47(2) . . . . ?
O6 As1 O27 W3 -75.8(17) . . . . ?
O6 As1 O27 W1 176.1(15) . . . . ?
O3 W9 O8 Cs2 -16.9(13) . . . . ?
O3 W9 O7 W4 -32(5) . . . . ?
O3 W9 O7 Cs3 164.7(12) . . . 5_665 ?
O3 W9 O9 W2 13(5) . . . . ?
O3 W9 O9 Cs1 -101(4) . . . 5_666 ?
O3 W9 O9 Cs3 126(4) . . . 5_665 ?
O3 W9 O9 K4 123(4) . . . 5_665 ?
O3 W5 O1 Cs2 20.7(14) . . . . ?
O3 W5 O1 K3 113.4(12) . . . 2_655 ?
O3 W5 O1 K6 -175.7(18) . . . . ?
O3 W5 O1 K1 -175.7(18) . . . . ?
O3 W5 O2 W4 36(5) . . . . ?
O11 W8 O13 Cs1 -9(5) . . . 5_666 ?
O11 W8 O13 Cs1 140(4) . . . . ?
O11 W8 O13 K2 -84(5) . . . . ?
O11 W8 O15 Tb1 -95(4) . . . . ?
O11 W8 O15 Cs1 105.6(11) . . . 6_546 ?
O11 W8 O12 W2 -11.0(16) . . . . ?
O11 W8 O12 Cs1 -117.7(12) . . . 6_546 ?
O11 W8 O12 Cs1 114.9(12) . . . 5_666 ?
O11 W9 O7 W4 57(5) . . . . ?
O11 W9 O7 Cs3 -106.2(12) . . . 5_665 ?
O11 W9 O9 W2 3.4(15) . . . . ?
O11 W9 O9 Cs1 -109.9(11) . . . 5_666 ?
O11 W9 O9 Cs3 116.5(12) . . . 5_665 ?
O11 W9 O9 K4 113.3(14) . . . 5_665 ?
O11 W2 O28 W1 -68(3) . . . . ?
O11 W2 O28 Cs3 102.5(12) . . . 5_665 ?
O11 W2 O28 K4 119.2(13) . . . 5_665 ?
O11 W2 O37 Cs1 -105.5(13) . . . 6_546 ?
O11 W2 O37 K4 138.5(14) . . . . ?
O11 As1 O6 W7 -77.2(17) . . . . ?
O11 As1 O6 W6 177.3(15) . . . . ?
O11 As1 O6 W5 53(2) . . . . ?
O11 As1 O27 W4 -53(2) . . . . ?
O11 As1 O27 W3 -176.2(15) . . . . ?
O11 As1 O27 W1 75.7(18) . . . . ?
O4 W7 O16 Cs1 -106.6(11) . . . . ?
O4 W7 O18 Tb1 72(6) . . . . ?
O4 W7 O18 Cs2 -131(3) . . . 6_546 ?
O4 W5 O1 Cs2 101.5(13) . . . . ?
O4 W5 O1 K3 -165.8(11) . . . 2_655 ?
O4 W5 O1 K6 -95(2) . . . . ?
O4 W5 O1 K1 -95(2) . . . . ?
O4 W5 O2 W4 -22(8) . . . . ?
O16 W7 O18 Tb1 -90(5) . . . . ?
O16 W7 O18 Cs2 68.2(13) . . . 6_546 ?
O27 W4 O29 W1 10.0(19) . . . . ?
O27 W4 O29 Cs3 -124.0(15) . . . 5_665 ?
O27 W4 O24 W3 -9.7(17) . . . . ?
O27 W4 O24 K3 125.8(17) . . . . ?
O27 W3 O26 W1 15(2) . . . . ?
O27 W3 O34 K5 -48(3) . . . . ?
O27 W3 O25 Cs2 -142(5) . . . 3_665 ?
O27 W1 O31 Cs3 -164.6(13) . . . . ?
O27 W1 O31 K4 -147.6(14) . . . . ?
O27 W1 O31 K5 51(4) . . . . ?
O27 W1 O30 Cs3 -174(5) . . . . ?
O27 As1 O6 W7 -177.0(15) . . . . ?
O27 As1 O6 W6 77.6(16) . . . . ?
O27 As1 O6 W5 -47(2) . . . . ?
O27 As1 O11 W8 175.7(16) . . . . ?
O27 As1 O11 W9 50(2) . . . . ?
O27 As1 O11 W2 -74.0(18) . . . . ?
O33 W4 O29 W1 -164(2) . . . . ?
O33 W4 O29 Cs3 61.8(18) . . . 5_665 ?
O33 W4 O24 W3 164(2) . . . . ?
O33 W4 O24 K3 -60(2) . . . . ?
O1 W5 O2 W4 133(5) . . . . ?
O22 W6 O23 W3 -128(3) . . . . ?
O22 W6 O23 Cs2 -32.0(14) . . . 3_665 ?
O22 W6 O23 K3 56.4(16) . . . . ?
O22 W6 O21 Cs2 -68.4(15) . . . 6_546 ?
O8 W9 O7 W4 -127(5) . . . . ?
O8 W9 O7 Cs3 69.0(14) . . . 5_665 ?
O8 W9 O9 W2 178.9(16) . . . . ?
O8 W9 O9 Cs1 65.6(12) . . . 5_666 ?
O8 W9 O9 Cs3 -68.0(13) . . . 5_665 ?
O8 W9 O9 K4 -71.1(15) . . . 5_665 ?
O17 W7 O16 Cs1 164.8(11) . . . . ?
O17 W7 O18 Tb1 170(4) . . . . ?
O17 W7 O18 Cs2 -32.3(12) . . . 6_546 ?
O17 W6 O22 Cs2 -155.2(12) . . . 3_665 ?
O17 W6 O22 K6 83.5(14) . . . 3_665 ?
O17 W6 O23 W3 85(5) . . . . ?
O17 W6 O23 Cs2 -179(3) . . . 3_665 ?
O17 W6 O23 K3 -91(3) . . . . ?
O17 W6 O21 Cs2 31.2(12) . . . 6_546 ?
O23 W6 O22 Cs2 37.1(15) . . . 3_665 ?
O23 W6 O22 K6 -84.2(15) . . . 3_665 ?
O23 W6 O21 Cs2 -170.4(12) . . . 6_546 ?
O23 W3 O26 W1 37(6) . . . . ?
O23 W3 O34 K5 -134(3) . . . . ?
O23 W3 O25 Cs2 -37.1(16) . . . 3_665 ?
O28 W2 O37 Cs1 170.3(13) . . . 6_546 ?
O28 W2 O37 K4 54.3(15) . . . . ?
O28 W1 O31 Cs3 -79.7(14) . . . . ?
O28 W1 O31 K4 -62.7(15) . . . . ?
O28 W1 O31 K5 135(4) . . . . ?
O28 W1 O30 Cs3 75.6(14) . . . . ?
O37 W2 O28 W1 22(3) . . . . ?
O37 W2 O28 Cs3 -167.2(14) . . . 5_665 ?
O37 W2 O28 K4 -150.5(15) . . . 5_665 ?
O29 W4 O24 W3 53(2) . . . . ?
O29 W4 O24 K3 -171.3(16) . . . . ?
O29 W1 O31 Cs3 -149(3) . . . . ?
O29 W1 O31 K4 -132(4) . . . . ?
O29 W1 O31 K5 66(6) . . . . ?
O29 W1 O30 Cs3 156.2(13) . . . . ?
O7 W9 O8 Cs2 72.1(15) . . . . ?
O7 W9 O9 W2 -80.8(18) . . . . ?
O7 W9 O9 Cs1 165.9(12) . . . 5_666 ?
O7 W9 O9 Cs3 32.3(13) . . . 5_665 ?
O7 W9 O9 K4 29.1(16) . . . 5_665 ?
O7 W4 O29 W1 96(2) . . . . ?
O7 W4 O29 Cs3 -38.2(14) . . . 5_665 ?
O7 W4 O24 W3 -39(4) . . . . ?
O7 W4 O24 K3 96(3) . . . . ?
O24 W4 O29 W1 -56(3) . . . . ?
O24 W4 O29 Cs3 169.5(13) . . . 5_665 ?
O24 W3 O26 W1 86(3) . . . . ?
O24 W3 O34 K5 -71(6) . . . . ?
O24 W3 O25 Cs2 -116.7(15) . . . 3_665 ?
O5 W6 O22 Cs2 124.3(13) . . . 3_665 ?
O5 W6 O22 K6 3.0(14) . . . 3_665 ?
O5 W6 O23 W3 140(3) . . . . ?
O5 W6 O23 Cs2 -124.3(10) . . . 3_665 ?
O5 W6 O23 K3 -36.0(13) . . . . ?
O5 W6 O21 Cs2 90(4) . . . 6_546 ?
O5 W5 O1 Cs2 -166.1(13) . . . . ?
O5 W5 O1 K3 -73.4(13) . . . 2_655 ?
O5 W5 O1 K6 -3(2) . . . . ?
O5 W5 O1 K1 -3(2) . . . . ?
O5 W5 O2 W4 -127(5) . . . . ?
O2 W5 O1 Cs2 -68.4(16) . . . . ?
O2 W5 O1 K3 24.3(16) . . . 2_655 ?
O2 W5 O1 K6 95(2) . . . . ?
O2 W5 O1 K1 95(2) . . . . ?
O2 W4 O29 W1 35(4) . . . . ?
O2 W4 O29 Cs3 -99(3) . . . 5_665 ?
O2 W4 O24 W3 -96(2) . . . . ?
O2 W4 O24 K3 39.6(16) . . . . ?
O31 W1 O30 Cs3 -20.4(18) . . . . ?
O18 W7 O16 Cs1 66.6(13) . . . . ?
O21 W6 O22 Cs2 -61.9(15) . . . 3_665 ?
O21 W6 O22 K6 176.8(13) . . . 3_665 ?
O21 W6 O23 W3 -23(3) . . . . ?
O21 W6 O23 Cs2 72.9(12) . . . 3_665 ?
O21 W6 O23 K3 161.2(14) . . . . ?
O15 W8 O13 Cs1 -66.4(14) . . . . ?
O15 W8 O13 Cs1 144.6(10) . . . 5_666 ?
O15 W8 O13 K2 70(2) . . . . ?
O15 W8 O12 W2 74.5(19) . . . . ?
O15 W8 O12 Cs1 -159.5(11) . . . 5_666 ?
O15 W8 O12 Cs1 -32.1(12) . . . 6_546 ?
O9 W9 O8 Cs2 167.1(12) . . . . ?
O9 W9 O7 W4 131(5) . . . . ?
O9 W9 O7 Cs3 -32.4(13) . . . 5_665 ?
O9 W2 O28 W1 -141(3) . . . . ?
O9 W2 O28 Cs3 29.3(12) . . . 5_665 ?
O9 W2 O28 K4 46.1(12) . . . 5_665 ?
O9 W2 O37 Cs1 -95(5) . . . 6_546 ?
O9 W2 O37 K4 149(4) . . . . ?
O12 W8 O13 Cs1 -165.7(12) . . . . ?
O12 W8 O13 Cs1 45.3(11) . . . 5_666 ?
O12 W8 O13 K2 -30(2) . . . . ?
O12 W8 O15 Tb1 -168(4) . . . . ?
O12 W8 O15 Cs1 32.2(13) . . . 6_546 ?
O12 W2 O28 W1 -86(4) . . . . ?
O12 W2 O28 Cs3 85(3) . . . 5_665 ?
O12 W2 O28 K4 102(3) . . . 5_665 ?
O12 W2 O37 Cs1 -33.1(15) . . . 6_546 ?
O12 W2 O37 K4 -149.1(14) . . . . ?
O30 W1 O31 Cs3 21.9(19) . . . . ?
O30 W1 O31 K4 38.8(19) . . . . ?
O30 W1 O31 K5 -123(4) . . . . ?
O26 W3 O34 K5 23(4) . . . . ?
O26 W3 O25 Cs2 157.3(17) . . . 3_665 ?
O26 W1 O31 Cs3 124.5(16) . . . . ?
O26 W1 O31 K4 141.4(16) . . . . ?
O26 W1 O31 K5 -20(4) . . . . ?
O26 W1 O30 Cs3 -119.2(16) . . . . ?
O34 W3 O26 W1 -74(3) . . . . ?
O34 W3 O25 Cs2 57.2(19) . . . 3_665 ?
O25 W3 O26 W1 179(3) . . . . ?
O25 W3 O34 K5 127(3) . . . . ?
O32 W2 O28 W1 127(3) . . . . ?
O32 W2 O28 Cs3 -62.3(16) . . . 5_665 ?
O32 W2 O28 K4 -45.5(16) . . . 5_665 ?
O32 W2 O37 Cs1 69.5(17) . . . 6_546 ?
O32 W2 O37 K4 -46.5(18) . . . . ?
Cs2 W7 O16 Cs1 116.0(8) 6_546 . . . ?
Cs2 W7 O18 Tb1 -158(5) 6_546 . . . ?
Cs2 W6 O22 Cs2 -107.1(10) 6_546 . . 3_665 ?
Cs2 W6 O22 K6 131.6(11) 6_546 . . 3_665 ?
Cs2 W6 O22 K6 -121.3(17) 3_665 . . 3_665 ?
Cs2 W6 O23 W3 -96(3) 3_665 . . . ?
Cs2 W6 O23 W3 -36(4) 6_546 . . . ?
Cs2 W6 O23 Cs2 60.2(17) 6_546 . . 3_665 ?
Cs2 W6 O23 K3 148.6(8) 6_546 . . . ?
Cs2 W6 O23 K3 88.4(12) 3_665 . . . ?
Cs2 W6 O21 Cs2 -112.0(10) 3_665 . . 6_546 ?
Cs2 W9 O7 W4 -85(5) . . . . ?
Cs2 W9 O7 Cs3 111.2(9) . . . 5_665 ?
Cs2 W9 O9 W2 -165.8(4) . . . . ?
Cs2 W9 O9 Cs1 80.9(15) . . . 5_666 ?
Cs2 W9 O9 Cs3 -52.7(18) . . . 5_665 ?
Cs2 W9 O9 K4 -56(2) . . . 5_665 ?
Cs2 W5 O1 K3 92.7(14) . . . 2_655 ?
Cs2 W5 O1 K6 164(3) . . . . ?
Cs2 W5 O1 K1 164(3) . . . . ?
Cs2 W5 O2 W4 88(5) . . . . ?
Cs2 W3 O26 W1 -149.4(12) 3_665 . . . ?
Cs2 W3 O34 K5 169(3) 3_665 . . . ?
Cs1 W8 O13 Cs1 -149.0(12) . . . 5_666 ?
Cs1 W8 O13 Cs1 149.0(12) 5_666 . . . ?
Cs1 W8 O13 Cs1 -114.8(9) 6_546 . . . ?
Cs1 W8 O13 Cs1 96.2(4) 6_546 . . 5_666 ?
Cs1 W8 O13 K2 -74.9(19) 5_666 . . . ?
Cs1 W8 O13 K2 136(3) . . . . ?
Cs1 W8 O13 K2 21.3(19) 6_546 . . . ?
Cs1 W8 O15 Tb1 51(4) . . . . ?
Cs1 W8 O15 Tb1 159(5) 6_546 . . . ?
Cs1 W8 O15 Tb1 161(3) 5_666 . . . ?
Cs1 W8 O15 Cs1 -108.3(7) . . . 6_546 ?
Cs1 W8 O15 Cs1 2(2) 5_666 . . 6_546 ?
Cs1 W8 O12 W2 -126(2) 5_666 . . . ?
Cs1 W8 O12 W2 165.1(6) . . . . ?
Cs1 W8 O12 W2 107(2) 6_546 . . . ?
Cs1 W8 O12 Cs1 -69.0(16) . . . 5_666 ?
Cs1 W8 O12 Cs1 58.5(17) . . . 6_546 ?
Cs1 W8 O12 Cs1 -127.4(13) 6_546 . . 5_666 ?
Cs1 W8 O12 Cs1 127.4(13) 5_666 . . 6_546 ?
Cs1 W7 O18 Tb1 -43(4) . . . . ?
Cs1 W7 O18 Cs2 115.1(7) . . . 6_546 ?
Cs1 W9 O8 Cs2 -139.9(12) 5_666 . . . ?
Cs1 W9 O7 W4 154(3) 5_666 . . . ?
Cs1 W9 O7 Cs3 -9(3) 5_666 . . 5_665 ?
Cs1 W9 O9 W2 113.3(18) 5_666 . . . ?
Cs1 W9 O9 Cs3 -133.6(12) 5_666 . . 5_665 ?
Cs1 W9 O9 K4 -136.7(15) 5_666 . . 5_665 ?
Cs1 W2 O28 W1 34(4) 6_546 . . . ?
Cs1 W2 O28 Cs3 -155.8(6) 6_546 . . 5_665 ?
Cs1 W2 O28 K4 -139.0(9) 6_546 . . 5_665 ?
Cs1 W2 O37 K4 -116.0(19) 6_546 . . . ?
Cs3 W9 O8 Cs2 119.7(11) 5_665 . . . ?
Cs3 W9 O7 W4 164(6) 5_665 . . . ?
Cs3 W9 O9 W2 -113.1(19) 5_665 . . . ?
Cs3 W9 O9 Cs1 133.6(12) 5_665 . . 5_666 ?
Cs3 W2 O28 W1 -171(4) 5_665 . . . ?
Cs3 W2 O37 Cs1 155.3(7) 5_665 . . 6_546 ?
Cs3 W4 O29 W1 134(3) 5_665 . . . ?
Cs3 W4 O24 W3 67(3) 5_665 . . . ?
Cs3 W4 O24 K3 -157.3(7) 5_665 . . . ?
Cs3 W1 O31 Cs3 -68.7(19) 5_665 . . . ?
Cs3 W1 O31 K5 -145(4) . . . . ?
Cs3 W1 O31 K5 146(3) 5_665 . . . ?
Cs3 W1 O30 Cs3 116.7(11) 5_665 . . . ?
K4 W2 O28 W1 173(4) 5_665 . . . ?
K4 W2 O28 W1 63(3) . . . . ?
K4 W2 O28 K4 -110.1(11) . . . 5_665 ?
K4 W2 O37 Cs1 138.7(9) 5_665 . . 6_546 ?
K4 W2 O37 Cs1 116.0(19) . . . 6_546 ?
K4 W2 O37 K4 23(2) 5_665 . . . ?
K4 W1 O31 K5 -162(4) . . . . ?
K3 W5 O1 Cs2 -92.7(14) 2_655 . . . ?
K3 W5 O1 K6 70.9(18) 2_655 . . . ?
K3 W5 O1 K1 70.9(18) 2_655 . . . ?
K3 W5 O2 W4 156(6) 2_655 . . . ?
K3 W3 O26 W1 104(2) . . . . ?
K3 W3 O34 K5 -155(2) . . . . ?
K3 W3 O25 Cs2 -77.4(12) . . . 3_665 ?
K6 W6 O22 Cs2 121.3(17) 3_665 . . 3_665 ?
K6 W6 O23 W3 -178(3) 3_665 . . . ?
K6 W6 O23 Cs2 -81.8(7) 3_665 . . 3_665 ?
K6 W6 O23 K3 6.6(11) 3_665 . . . ?
K6 W6 O21 Cs2 -63(3) 3_665 . . 6_546 ?
K6 W5 O1 Cs2 -164(3) . . . . ?
K6 W5 O1 K3 -70.9(18) . . . 2_655 ?
K6 W5 O2 W4 167(5) . . . . ?
K1 W5 O1 Cs2 -164(3) . . . . ?
K1 W5 O1 K3 -70.9(18) . . . 2_655 ?
K1 W5 O2 W4 167(5) . . . . ?
